data_4026437
loop_
_publ_author_name
'Eduardo C. Escudero-Ad\'an'
'Marta Mart\'inez Belmonte'
'Eddy Martin'
'Giovanni Salassa'
'Jordi Benet-Buchholz'
'Arjan W. Kleij'

_publ_section_title
;
 A Short Desymmetrization Protocol for the Coordination Environment in
 Bis-salphen Scaffolds
;
_journal_name_full 'Journal of Organic Chemistry'
_journal_page_first 5404
_journal_page_last 5412
_journal_paper_doi 10.1021/jo2008065
_journal_volume 76
_journal_year 2011
_chemical_formula_sum 'C25 H33 N4 O10 S4 Zn'
_chemical_formula_weight 743.16
_space_group_IT_number 2
_symmetry_cell_setting triclinic
_symmetry_space_group_name_Hall '-P 1'
_symmetry_space_group_name_H-M 'P -1'
_atom_sites_solution_hydrogens geom
_atom_sites_solution_primary direct
_atom_sites_solution_secondary difmap
_audit_creation_method SHELXL-97
_cell_angle_alpha 63.514(4)
_cell_angle_beta 76.354(4)
_cell_angle_gamma 73.522(4)
_cell_formula_units_Z 8
_cell_length_a 17.2776(16)
_cell_length_b 20.3298(17)
_cell_length_c 21.1310(19)
_cell_measurement_reflns_used 2535
_cell_measurement_temperature 100(2)
_cell_measurement_theta_max 33.22
_cell_measurement_theta_min 2.43
_cell_volume 6318.4(10)
_computing_cell_refinement 'Bruker APEX2 v2009.1-0'
_computing_data_collection 'Bruker APEX2 v2009.1-0'
_computing_data_reduction 'Bruker SAINT V7.60A'
_computing_molecular_graphics 'Bruker SHELXTL'
_computing_publication_material 'Bruker SHELXTL'
_computing_structure_refinement 'SHELXS-97 (Sheldrick, 2008)'
_computing_structure_solution 'SHELXS-97 (Sheldrick, 2008)'
_diffrn_ambient_temperature 100(2)
_diffrn_detector_area_resol_mean 512
_diffrn_detector_type '4K CCD area detector APEX II'
_diffrn_measured_fraction_theta_full 0.989
_diffrn_measured_fraction_theta_max 0.934
_diffrn_measurement_device_type 'Kappa 4-axis goniometer bruker-nonius'
_diffrn_measurement_method
;
 Fullsphere data collection, phi and omega scans
;
_diffrn_measurement_specimen_support 'magnetic support whith 10 micron nylon fiber cryoloop'
_diffrn_radiation_monochromator 'Multilayer Montel 200 mirrors'
_diffrn_radiation_type MoK\a
_diffrn_radiation_wavelength 0.71073
_diffrn_reflns_av_R_equivalents 0.1156
_diffrn_reflns_av_sigmaI/netI 0.1820
_diffrn_reflns_limit_h_max 28
_diffrn_reflns_limit_h_min -28
_diffrn_reflns_limit_k_max 33
_diffrn_reflns_limit_k_min -34
_diffrn_reflns_limit_l_max 34
_diffrn_reflns_limit_l_min -33
_diffrn_reflns_number 173662
_diffrn_reflns_theta_full 32.50
_diffrn_reflns_theta_max 36.71
_diffrn_reflns_theta_min 1.09
_diffrn_source 'rotating anode X-ray tube'
_diffrn_source_current 70
_diffrn_source_power 50
_diffrn_source_size '3 mm x 0.3 mm fine focus'
_diffrn_source_type 'Bruker-Nonius FR 591'
_exptl_absorpt_coefficient_mu 1.101
_exptl_absorpt_correction_T_max 0.9771
_exptl_absorpt_correction_T_min 0.8547
_exptl_absorpt_correction_type empirical
_exptl_absorpt_process_details
; 
 SADABS Version 2008/1 Bruker-Nonius
 Blessing, Acta Cryst. (1995) A51 33-38
;
_exptl_crystal_colour orange
_exptl_crystal_density_diffrn 1.562
_exptl_crystal_description Needle
_exptl_crystal_F_000 3080
_exptl_crystal_size_max 0.4
_exptl_crystal_size_mid 0.15
_exptl_crystal_size_min 0.05
_refine_diff_density_max 1.602
_refine_diff_density_min -1.140
_refine_diff_density_rms 0.149
_refine_ls_extinction_method none
_refine_ls_goodness_of_fit_ref 0.977
_refine_ls_hydrogen_treatment noref
_refine_ls_matrix_type full
_refine_ls_number_parameters 1898
_refine_ls_number_reflns 58848
_refine_ls_number_restraints 879
_refine_ls_restrained_S_all 0.978
_refine_ls_R_factor_all 0.2365
_refine_ls_R_factor_gt 0.0617
_refine_ls_shift/su_max 0.001
_refine_ls_shift/su_mean 0.000
_refine_ls_structure_factor_coef Fsqd
_refine_ls_weighting_details 'calc w=1/[\s^2^(Fo^2^)+(0.0811P)^2^+0.0000P] where P=(Fo^2^+2Fc^2^)/3'
_refine_ls_weighting_scheme calc
_refine_ls_wR_factor_gt 0.1497
_refine_ls_wR_factor_ref 0.2325
_reflns_number_gt 18941
_reflns_number_total 58848
_reflns_threshold_expression >2sigma(I)
_cod_data_source_file jo2008065_si_001.cif
_cod_data_source_block awk757_0m
_cod_depositor_comments
;
The following automatic conversions were performed:

data name '_diffrn_measurement_specimen_suppport' was replaced with
'_diffrn_measurement_specimen_support' as specified in the
replacement file 'data/replacement-values/replacement_tags.lst'.

Automatic conversion script
Id: cif_correct_tags 9268 2022-04-12 08:56:07Z antanas 
;
_cod_database_code 4026437

loop_
_symmetry_equiv_pos_as_xyz
'x, y, z'
'-x, -y, -z'

loop_
_atom_site_label
_atom_site_type_symbol
_atom_site_fract_x
_atom_site_fract_y
_atom_site_fract_z
_atom_site_U_iso_or_equiv
_atom_site_adp_type
_atom_site_occupancy
_atom_site_symmetry_multiplicity
_atom_site_calc_flag
_atom_site_refinement_flags
_atom_site_disorder_assembly
_atom_site_disorder_group
C1A C 0.3194(2) 0.1025(2) 0.48442(19) 0.0170(7) Uani 1 1 d . . .
C2A C 0.3681(2) 0.0519(2) 0.5393(2) 0.0209(8) Uani 1 1 d . . .
C3A C 0.4037(2) -0.0217(2) 0.5489(2) 0.0253(9) Uani 1 1 d . . .
H3A H 0.4346 -0.0532 0.5874 0.030 Uiso 1 1 calc R . .
C4A C 0.3946(2) -0.0495(2) 0.5030(2) 0.0269(9) Uani 1 1 d . . .
H4A H 0.4202 -0.0994 0.5086 0.032 Uiso 1 1 calc R . .
C5A C 0.3474(2) -0.0031(2) 0.4484(2) 0.0203(8) Uani 1 1 d . . .
H5A H 0.3404 -0.0224 0.4170 0.024 Uiso 1 1 calc R . .
C6A C 0.3096(2) 0.07142(19) 0.43779(18) 0.0161(7) Uani 1 1 d . . .
C7A C 0.26105(19) 0.11151(19) 0.37984(18) 0.0150(7) Uani 1 1 d . . .
H7A H 0.2591 0.0854 0.3527 0.018 Uiso 1 1 calc R . .
C8A C 0.17612(18) 0.21375(18) 0.30279(17) 0.0114(6) Uani 1 1 d . . .
C9A C 0.16936(18) 0.17868(19) 0.26140(18) 0.0140(7) Uani 1 1 d . . .
H9A H 0.1954 0.1276 0.2730 0.017 Uiso 1 1 calc R . .
C10A C 0.12560(19) 0.21645(19) 0.20383(18) 0.0133(7) Uani 1 1 d . . .
C11A C 0.08472(18) 0.29315(19) 0.18681(18) 0.0133(7) Uani 1 1 d . . .
C12A C 0.09261(18) 0.32859(18) 0.22777(17) 0.0120(6) Uani 1 1 d . . .
H12A H 0.0673 0.3799 0.2157 0.014 Uiso 1 1 calc R . .
C13A C 0.13627(18) 0.29076(18) 0.28535(18) 0.0127(7) Uani 1 1 d . . .
C14A C 0.10121(19) 0.38628(19) 0.32782(18) 0.0149(7) Uani 1 1 d . . .
H14A H 0.0606 0.4101 0.2966 0.018 Uiso 1 1 calc R . .
C15A C 0.1069(2) 0.42368(19) 0.37038(18) 0.0153(7) Uani 1 1 d . . .
C16A C 0.0475(2) 0.4890(2) 0.3654(2) 0.0232(8) Uani 1 1 d . . .
H16A H 0.0074 0.5055 0.3346 0.028 Uiso 1 1 calc R . .
C17A C 0.0450(2) 0.5299(2) 0.4033(2) 0.0278(9) Uani 1 1 d . . .
H17A H 0.0025 0.5724 0.4001 0.033 Uiso 1 1 calc R . .
C18A C 0.1048(2) 0.5089(2) 0.4462(2) 0.0241(8) Uani 1 1 d . . .
H18A H 0.1042 0.5369 0.4722 0.029 Uiso 1 1 calc R . .
C19A C 0.1652(2) 0.4466(2) 0.45033(19) 0.0187(8) Uani 1 1 d . . .
C20A C 0.1689(2) 0.39783(19) 0.41669(18) 0.0148(7) Uani 1 1 d . . .
C21A C 0.1613(2) 0.1214(2) 0.1609(2) 0.0218(8) Uani 1 1 d . . .
H21A H 0.2020 0.0976 0.1921 0.026 Uiso 1 1 calc R . .
C22A C 0.1550(2) 0.0846(2) 0.1180(2) 0.0229(8) Uani 1 1 d . . .
C23A C 0.2159(3) 0.0216(2) 0.1204(2) 0.0372(11) Uani 1 1 d . . .
H23A H 0.2579 0.0069 0.1489 0.045 Uiso 1 1 calc R . .
C24A C 0.2182(3) -0.0207(3) 0.0831(3) 0.0449(13) Uani 1 1 d . . .
H24A H 0.2622 -0.0616 0.0842 0.054 Uiso 1 1 calc R . .
C25A C 0.1551(3) -0.0019(2) 0.0443(2) 0.0328(10) Uani 1 1 d . . .
H25A H 0.1546 -0.0305 0.0191 0.039 Uiso 1 1 calc R . .
C26A C 0.0928(2) 0.0589(2) 0.04250(19) 0.0202(8) Uani 1 1 d . . .
C27A C 0.0913(2) 0.10815(19) 0.07452(18) 0.0159(7) Uani 1 1 d . . .
C28A C -0.06245(19) 0.40369(19) 0.00825(18) 0.0149(7) Uani 1 1 d . . .
C29A C -0.1144(2) 0.4539(2) -0.04505(18) 0.0169(7) Uani 1 1 d . . .
C30A C -0.1576(2) 0.5242(2) -0.0488(2) 0.0207(8) Uani 1 1 d . . .
H30A H -0.1904 0.5555 -0.0860 0.025 Uiso 1 1 calc R . .
C31A C -0.1530(2) 0.5489(2) 0.0013(2) 0.0213(8) Uani 1 1 d . . .
H31A H -0.1841 0.5962 0.0000 0.026 Uiso 1 1 calc R . .
C32A C -0.1024(2) 0.5035(2) 0.0534(2) 0.0188(8) Uani 1 1 d . . .
H32A H -0.0981 0.5211 0.0869 0.023 Uiso 1 1 calc R . .
C33A C -0.05721(19) 0.43222(19) 0.05850(19) 0.0153(7) Uani 1 1 d . . .
C34A C -0.00709(19) 0.39278(19) 0.11504(18) 0.0152(7) Uani 1 1 d . . .
H34A H -0.0085 0.4170 0.1448 0.018 Uiso 1 1 calc R . .
N1A N 0.3829(2) 0.0766(2) 0.58956(19) 0.0291(8) Uani 1 1 d . . .
N2A N 0.22000(16) 0.17955(15) 0.36132(15) 0.0129(6) Uani 1 1 d . A .
N3A N 0.14611(16) 0.32370(15) 0.32844(15) 0.0136(6) Uani 1 1 d . A .
N4A N 0.2282(2) 0.42746(18) 0.49446(18) 0.0250(7) Uani 1 1 d . . .
N5A N 0.11591(15) 0.18399(15) 0.15993(14) 0.0125(6) Uani 1 1 d . . .
N6A N 0.03972(16) 0.32720(16) 0.12897(15) 0.0143(6) Uani 1 1 d . . .
N7A N -0.12428(19) 0.43307(19) -0.09984(17) 0.0244(7) Uani 1 1 d . . .
N8A N 0.0277(2) 0.07461(17) 0.00200(17) 0.0216(7) Uani 1 1 d . . .
O1A O 0.3814(2) 0.0321(2) 0.65257(16) 0.0485(9) Uani 1 1 d . . .
O2A O 0.3974(2) 0.13939(19) 0.56769(18) 0.0470(9) Uani 1 1 d . . .
O3A O 0.28663(14) 0.16961(14) 0.47936(13) 0.0210(6) Uani 1 1 d . A .
O4A O 0.22181(14) 0.33707(14) 0.42930(14) 0.0204(6) Uani 1 1 d . A .
O5A O 0.29928(17) 0.40676(17) 0.47326(17) 0.0348(7) Uani 1 1 d . . .
O6A O 0.20668(19) 0.43462(17) 0.55152(16) 0.0388(8) Uani 1 1 d . . .
O7A O 0.03896(14) 0.16964(14) 0.06106(14) 0.0209(6) Uani 1 1 d . . .
O8A O 0.04542(18) 0.06346(16) -0.05270(15) 0.0354(7) Uani 1 1 d . . .
O9A O -0.04202(16) 0.09671(16) 0.02426(17) 0.0331(7) Uani 1 1 d . . .
O10A O -0.02462(15) 0.33927(14) 0.00932(13) 0.0217(6) Uani 1 1 d . . .
O11A O -0.1255(2) 0.36731(18) -0.08368(17) 0.0482(9) Uani 1 1 d . . .
O12A O -0.13325(19) 0.48188(17) -0.15939(15) 0.0371(7) Uani 1 1 d . . .
Zn1A Zn 0.22275(2) 0.25250(2) 0.40548(2) 0.01477(9) Uani 1 1 d D . .
Zn2A Zn 0.03907(2) 0.25540(2) 0.08287(2) 0.01536(9) Uani 1 1 d D . .
O1AA O 0.10478(19) 0.2324(3) 0.47568(16) 0.0194(9) Uani 0.85 1 d PDU A 1
C1AA C 0.0662(3) 0.1677(3) 0.6126(2) 0.0305(11) Uani 0.85 1 d PDU A 1
H1A1 H 0.1171 0.1302 0.6221 0.046 Uiso 0.85 1 calc PR A 1
H1A2 H 0.0279 0.1485 0.6010 0.046 Uiso 0.85 1 calc PR A 1
H1A3 H 0.0425 0.1781 0.6550 0.046 Uiso 0.85 1 calc PR A 1
C2AA C -0.0151(3) 0.3054(3) 0.5384(3) 0.0324(13) Uani 0.85 1 d PDU A 1
H2A1 H -0.0155 0.3555 0.4999 0.049 Uiso 0.85 1 calc PR A 1
H2A2 H -0.0349 0.3098 0.5841 0.049 Uiso 0.85 1 calc PR A 1
H2A3 H -0.0506 0.2807 0.5301 0.049 Uiso 0.85 1 calc PR A 1
S1AA S 0.08623(7) 0.25087(6) 0.54055(6) 0.0203(2) Uani 0.85 1 d PDU A 1
O1AX O 0.1102(9) 0.2206(15) 0.4800(7) 0.020(3) Uani 0.15 1 d PDU A 2
C1AX C 0.1485(9) 0.2131(13) 0.5944(10) 0.029(4) Uani 0.15 1 d PDU A 2
H1A4 H 0.1888 0.1660 0.6035 0.043 Uiso 0.15 1 calc PR A 2
H1A5 H 0.1257 0.2180 0.6396 0.043 Uiso 0.15 1 calc PR A 2
H1A6 H 0.1748 0.2554 0.5625 0.043 Uiso 0.15 1 calc PR A 2
C2AX C 0.0108(14) 0.3042(9) 0.5440(16) 0.023(4) Uani 0.15 1 d PDU A 2
H2A4 H -0.0382 0.3135 0.5230 0.035 Uiso 0.15 1 calc PR A 2
H2A5 H 0.0430 0.3422 0.5126 0.035 Uiso 0.15 1 calc PR A 2
H2A6 H -0.0050 0.3067 0.5907 0.035 Uiso 0.15 1 calc PR A 2
S1AX S 0.0700(4) 0.2131(4) 0.5545(3) 0.0203(2) Uani 0.15 1 d PDU A 2
S4AA S 0.18841(7) 0.29155(6) -0.06551(6) 0.0201(2) Uani 0.88 1 d PDU B 1
C7AA C 0.2562(3) 0.2056(4) -0.0622(3) 0.0395(15) Uani 0.88 1 d PDU B 1
H7A1 H 0.3052 0.1993 -0.0426 0.059 Uiso 0.88 1 calc PR B 1
H7A2 H 0.2714 0.2070 -0.1105 0.059 Uiso 0.88 1 calc PR B 1
H7A3 H 0.2292 0.1634 -0.0318 0.059 Uiso 0.88 1 calc PR B 1
C8AA C 0.1102(3) 0.2844(3) -0.1025(2) 0.0318(11) Uani 0.88 1 d PDU B 1
H8A1 H 0.0660 0.3286 -0.1092 0.048 Uiso 0.88 1 calc PR B 1
H8A2 H 0.0893 0.2390 -0.0701 0.048 Uiso 0.88 1 calc PR B 1
H8A3 H 0.1324 0.2816 -0.1486 0.048 Uiso 0.88 1 calc PR B 1
O4AA O 0.15539(17) 0.2799(2) 0.01088(16) 0.0230(8) Uani 0.88 1 d PDU B 1
S4AX S 0.1712(5) 0.2530(6) -0.0470(5) 0.0301(17) Uani 0.12 1 d PDU B 2
C7AX C 0.2749(12) 0.206(2) -0.0586(16) 0.030(5) Uani 0.12 1 d PDU B 2
H7A4 H 0.2814 0.1534 -0.0258 0.045 Uiso 0.12 1 calc PR B 2
H7A5 H 0.3103 0.2299 -0.0486 0.045 Uiso 0.12 1 calc PR B 2
H7A6 H 0.2899 0.2108 -0.1078 0.045 Uiso 0.12 1 calc PR B 2
C8AX C 0.1786(19) 0.3395(10) -0.1220(11) 0.034(4) Uani 0.12 1 d PDU B 2
H8A4 H 0.1265 0.3752 -0.1232 0.051 Uiso 0.12 1 calc PR B 2
H8A5 H 0.1919 0.3309 -0.1658 0.051 Uiso 0.12 1 calc PR B 2
H8A6 H 0.2214 0.3601 -0.1183 0.051 Uiso 0.12 1 calc PR B 2
O4AX O 0.1617(8) 0.2683(18) 0.0186(9) 0.025(3) Uani 0.12 1 d PDU B 2
C3AA C 0.4203(2) 0.2826(2) 0.4039(2) 0.0299(10) Uani 1 1 d . A .
H3A1 H 0.3889 0.3299 0.4066 0.045 Uiso 1 1 calc R . .
H3A2 H 0.4775 0.2771 0.4075 0.045 Uiso 1 1 calc R . .
H3A3 H 0.3988 0.2405 0.4432 0.045 Uiso 1 1 calc R . .
C4AA C 0.4630(2) 0.1880(2) 0.3377(2) 0.0236(8) Uani 1 1 d . A .
H4A1 H 0.4344 0.1541 0.3803 0.035 Uiso 1 1 calc R . .
H4A2 H 0.5192 0.1804 0.3454 0.035 Uiso 1 1 calc R . .
H4A3 H 0.4630 0.1775 0.2967 0.035 Uiso 1 1 calc R . .
O2AA O 0.32427(14) 0.28631(14) 0.32076(13) 0.0218(6) Uani 1 1 d . A .
S2AA S 0.41256(5) 0.28317(5) 0.32071(5) 0.0195(2) Uani 1 1 d . . .
O3AA O -0.06424(14) 0.22323(15) 0.16722(13) 0.0239(6) Uani 1 1 d . B .
S3AA S -0.15185(5) 0.22440(5) 0.16757(5) 0.01889(19) Uani 1 1 d . . .
C5AA C -0.1603(2) 0.2269(2) 0.0841(2) 0.0261(9) Uani 1 1 d . B .
H5A1 H -0.1410 0.2706 0.0453 0.039 Uiso 1 1 calc R . .
H5A2 H -0.2173 0.2306 0.0814 0.039 Uiso 1 1 calc R . .
H5A3 H -0.1272 0.1809 0.0796 0.039 Uiso 1 1 calc R . .
C6AA C -0.2063(2) 0.3173(2) 0.1540(2) 0.0208(8) Uani 1 1 d . B .
H6A1 H -0.2077 0.3263 0.1961 0.031 Uiso 1 1 calc R . .
H6A2 H -0.2620 0.3233 0.1461 0.031 Uiso 1 1 calc R . .
H6A3 H -0.1792 0.3534 0.1122 0.031 Uiso 1 1 calc R . .
C1B C 0.17681(19) 0.89840(19) 0.51691(18) 0.0152(7) Uani 1 1 d . . .
C2B C 0.1279(2) 0.9500(2) 0.46194(19) 0.0191(8) Uani 1 1 d . . .
C3B C 0.0933(2) 1.0236(2) 0.4526(2) 0.0203(8) Uani 1 1 d . . .
H3B H 0.0621 1.0553 0.4143 0.024 Uiso 1 1 calc R . .
C4B C 0.1037(2) 1.0514(2) 0.49830(19) 0.0207(8) Uani 1 1 d . . .
H4B H 0.0794 1.1017 0.4924 0.025 Uiso 1 1 calc R . .
C5B C 0.15048(19) 1.00430(19) 0.55292(19) 0.0174(7) Uani 1 1 d . . .
H5B H 0.1576 1.0227 0.5849 0.021 Uiso 1 1 calc R . .
C6B C 0.18767(19) 0.93012(18) 0.56246(18) 0.0143(7) Uani 1 1 d . . .
C7B C 0.23734(19) 0.89002(18) 0.62006(18) 0.0143(7) Uani 1 1 d . . .
H7B H 0.2407 0.9165 0.6464 0.017 Uiso 1 1 calc R . .
C8B C 0.32322(18) 0.78758(18) 0.69639(17) 0.0114(6) Uani 1 1 d . . .
C9B C 0.32937(18) 0.82311(18) 0.73757(17) 0.0116(6) Uani 1 1 d . . .
H9B H 0.3012 0.8736 0.7268 0.014 Uiso 1 1 calc R . .
C10B C 0.37581(18) 0.78662(18) 0.79418(18) 0.0122(7) Uani 1 1 d . . .
C11B C 0.41722(18) 0.71106(19) 0.81062(18) 0.0130(7) Uani 1 1 d . . .
C12B C 0.40984(18) 0.67525(19) 0.76985(18) 0.0131(7) Uani 1 1 d . . .
H12B H 0.4364 0.6242 0.7815 0.016 Uiso 1 1 calc R . .
C13B C 0.36502(18) 0.71190(18) 0.71301(17) 0.0111(6) Uani 1 1 d . . .
C14B C 0.39879(19) 0.61428(19) 0.67273(19) 0.0161(7) Uani 1 1 d . . .
H14B H 0.4384 0.5897 0.7049 0.019 Uiso 1 1 calc R . .
C15B C 0.3918(2) 0.57691(19) 0.63060(19) 0.0165(7) Uani 1 1 d . . .
C16B C 0.4505(2) 0.5107(2) 0.6372(2) 0.0282(9) Uani 1 1 d . . .
H16B H 0.4896 0.4937 0.6690 0.034 Uiso 1 1 calc R . .
C17B C 0.4533(3) 0.4696(2) 0.5991(2) 0.0357(11) Uani 1 1 d . . .
H17B H 0.4952 0.4265 0.6032 0.043 Uiso 1 1 calc R . .
C18B C 0.3945(2) 0.4915(2) 0.5548(2) 0.0262(9) Uani 1 1 d . . .
H18B H 0.3953 0.4637 0.5285 0.031 Uiso 1 1 calc R . .
C19B C 0.3349(2) 0.5545(2) 0.54985(19) 0.0180(7) Uani 1 1 d . . .
C20B C 0.3316(2) 0.60259(19) 0.58347(18) 0.0152(7) Uani 1 1 d . . .
C21B C 0.3524(2) 0.8906(2) 0.8244(2) 0.0216(8) Uani 1 1 d . . .
H21B H 0.3195 0.9177 0.7869 0.026 Uiso 1 1 calc R . .
C22B C 0.3613(2) 0.9304(2) 0.8633(2) 0.0238(7) Uani 1 1 d U . .
C23B C 0.3183(3) 1.0059(2) 0.8413(3) 0.0418(10) Uani 1 1 d U . .
H23B H 0.2852 1.0250 0.8043 0.050 Uiso 1 1 calc R . .
C24B C 0.3219(3) 1.0527(3) 0.8707(3) 0.0475(10) Uani 1 1 d U . .
H24B H 0.2928 1.1033 0.8539 0.057 Uiso 1 1 calc R . .
C25B C 0.3694(3) 1.0241(2) 0.9260(3) 0.0393(9) Uani 1 1 d U . .
H25B H 0.3703 1.0543 0.9495 0.047 Uiso 1 1 calc R . .
C26B C 0.4150(2) 0.9521(2) 0.9463(2) 0.0216(7) Uani 1 1 d U . .
C27B C 0.4119(2) 0.89974(19) 0.91898(19) 0.0154(6) Uani 1 1 d U . .
C28B C 0.56302(19) 0.60319(19) 0.98983(18) 0.0152(7) Uani 1 1 d . . .
C29B C 0.6137(2) 0.5535(2) 1.04430(19) 0.0184(7) Uani 1 1 d . . .
C30B C 0.6537(2) 0.4817(2) 1.0511(2) 0.0218(8) Uani 1 1 d . . .
H30B H 0.6853 0.4508 1.0893 0.026 Uiso 1 1 calc R . .
C31B C 0.6486(2) 0.4543(2) 1.0032(2) 0.0219(8) Uani 1 1 d . . .
H31B H 0.6776 0.4057 1.0072 0.026 Uiso 1 1 calc R . .
C32B C 0.60026(19) 0.49964(19) 0.9496(2) 0.0173(7) Uani 1 1 d . . .
H32B H 0.5957 0.4810 0.9168 0.021 Uiso 1 1 calc R . .
C33B C 0.55754(19) 0.57243(19) 0.94183(18) 0.0142(7) Uani 1 1 d . . .
C34B C 0.50851(19) 0.61150(19) 0.88357(18) 0.0149(7) Uani 1 1 d . . .
H34B H 0.5100 0.5864 0.8545 0.018 Uiso 1 1 calc R . .
N1B N 0.1115(2) 0.9261(2) 0.41169(19) 0.0283(8) Uani 1 1 d . . .
N2B N 0.27756(16) 0.82143(15) 0.63886(15) 0.0133(6) Uani 1 1 d . . .
N3B N 0.35550(15) 0.67843(15) 0.67004(14) 0.0123(6) Uani 1 1 d . . .
N4B N 0.2737(2) 0.57411(18) 0.50365(18) 0.0239(7) Uani 1 1 d . . .
N5B N 0.38520(15) 0.82130(16) 0.83591(15) 0.0135(6) Uani 1 1 d . . .
N6B N 0.46882(19) 0.92792(17) 0.99962(18) 0.0223(7) Uani 1 1 d . . .
N7B N 0.46280(15) 0.67787(15) 0.86814(14) 0.0119(6) Uani 1 1 d . . .
N8B N 0.62506(19) 0.5773(2) 1.09605(18) 0.0258(7) Uani 1 1 d . . .
O1B O 0.1028(2) 0.97373(19) 0.35083(17) 0.0548(10) Uani 1 1 d . . .
O2B O 0.10539(18) 0.86083(18) 0.43141(17) 0.0386(8) Uani 1 1 d . . .
O3B O 0.20810(14) 0.83057(13) 0.52334(13) 0.0190(5) Uani 1 1 d . . .
O4B O 0.28020(14) 0.66510(14) 0.56831(14) 0.0203(6) Uani 1 1 d . . .
O5B O 0.20257(17) 0.59602(17) 0.52342(18) 0.0374(8) Uani 1 1 d . . .
O6B O 0.29719(18) 0.56768(17) 0.44655(15) 0.0363(7) Uani 1 1 d . . .
O7B O 0.45016(15) 0.83161(14) 0.94592(14) 0.0221(6) Uani 1 1 d . . .
O8B O 0.44132(17) 0.94417(16) 1.05152(15) 0.0320(7) Uani 1 1 d . . .
O9B O 0.53839(16) 0.89535(16) 0.98991(17) 0.0317(7) Uani 1 1 d . . .
O10B O 0.52724(14) 0.66902(13) 0.98604(13) 0.0186(5) Uani 1 1 d . . .
O11B O 0.63148(19) 0.64248(17) 1.07660(17) 0.0395(8) Uani 1 1 d . . .
O12B O 0.63047(19) 0.53032(18) 1.15756(16) 0.0415(8) Uani 1 1 d . . .
Zn1B Zn 0.27633(2) 0.74852(2) 0.59455(2) 0.01503(9) Uani 1 1 d D . .
Zn2B Zn 0.45834(2) 0.74971(2) 0.91574(2) 0.01507(9) Uani 1 1 d D . .
C3BB C 0.3495(3) 0.7828(3) 0.4074(2) 0.0336(11) Uani 0.85 1 d PDU C 1
H3B1 H 0.3250 0.7395 0.4397 0.050 Uiso 0.85 1 calc PR C 1
H3B2 H 0.3727 0.7780 0.3622 0.050 Uiso 0.85 1 calc PR C 1
H3B3 H 0.3077 0.8290 0.3985 0.050 Uiso 0.85 1 calc PR C 1
C4BB C 0.4887(3) 0.6963(3) 0.4566(3) 0.0289(12) Uani 0.85 1 d PDU C 1
H4B1 H 0.5357 0.6866 0.4802 0.043 Uiso 0.85 1 calc PR C 1
H4B2 H 0.5077 0.6952 0.4095 0.043 Uiso 0.85 1 calc PR C 1
H4B3 H 0.4565 0.6576 0.4854 0.043 Uiso 0.85 1 calc PR C 1
S2BB S 0.42755(7) 0.78608(7) 0.44675(6) 0.0210(2) Uani 0.85 1 d PDU C 1
O2BB O 0.39089(18) 0.7802(3) 0.52101(17) 0.0239(9) Uani 0.85 1 d PDU C 1
C3BX C 0.4300(14) 0.8332(8) 0.3842(8) 0.028(4) Uani 0.15 1 d PDU C 2
H3B4 H 0.3789 0.8613 0.3641 0.042 Uiso 0.15 1 calc PR C 2
H3B5 H 0.4706 0.8210 0.3479 0.042 Uiso 0.15 1 calc PR C 2
H3B6 H 0.4497 0.8638 0.3996 0.042 Uiso 0.15 1 calc PR C 2
C4BX C 0.5156(9) 0.6982(13) 0.4563(12) 0.028(6) Uani 0.15 1 d PDU C 2
H4B4 H 0.5507 0.7245 0.4627 0.042 Uiso 0.15 1 calc PR C 2
H4B5 H 0.5335 0.6943 0.4103 0.042 Uiso 0.15 1 calc PR C 2
H4B6 H 0.5190 0.6477 0.4947 0.042 Uiso 0.15 1 calc PR C 2
S2BX S 0.4131(4) 0.7491(4) 0.4583(3) 0.0208(12) Uani 0.15 1 d PDU C 2
O2BX O 0.3959(7) 0.7661(13) 0.5236(7) 0.021(3) Uani 0.15 1 d PDU C 2
C5BB C 0.2507(3) 0.8044(3) 1.0444(3) 0.0317(11) Uani 0.90 1 d PDU D 1
H5B1 H 0.2036 0.8154 1.0202 0.048 Uiso 0.90 1 calc PR D 1
H5B2 H 0.2859 0.8403 1.0145 0.048 Uiso 0.90 1 calc PR D 1
H5B3 H 0.2319 0.8087 1.0902 0.048 Uiso 0.90 1 calc PR D 1
C6BB C 0.3839(3) 0.7086(3) 1.1023(2) 0.0344(11) Uani 0.90 1 d PDU D 1
H6B1 H 0.4210 0.6593 1.1150 0.052 Uiso 0.90 1 calc PR D 1
H6B2 H 0.3596 0.7170 1.1456 0.052 Uiso 0.90 1 calc PR D 1
H6B3 H 0.4144 0.7478 1.0702 0.052 Uiso 0.90 1 calc PR D 1
S3BB S 0.30633(6) 0.71134(6) 1.05928(6) 0.0216(2) Uani 0.90 1 d PDU D 1
O3BB O 0.34569(15) 0.71287(17) 0.98666(14) 0.0209(7) Uani 0.90 1 d PDU D 1
C5BX C 0.2325(14) 0.804(2) 1.0565(16) 0.033(5) Uani 0.10 1 d PDU D 2
H5B4 H 0.2186 0.8483 1.0125 0.049 Uiso 0.10 1 calc PR D 2
H5B5 H 0.2284 0.8210 1.0944 0.049 Uiso 0.10 1 calc PR D 2
H5B6 H 0.1949 0.7708 1.0706 0.049 Uiso 0.10 1 calc PR D 2
C6BX C 0.332(2) 0.6718(11) 1.1194(10) 0.029(4) Uani 0.10 1 d PDU D 2
H6B4 H 0.3864 0.6401 1.1234 0.043 Uiso 0.10 1 calc PR D 2
H6B5 H 0.2944 0.6450 1.1166 0.043 Uiso 0.10 1 calc PR D 2
H6B6 H 0.3129 0.6837 1.1614 0.043 Uiso 0.10 1 calc PR D 2
S3BX S 0.3342(6) 0.7559(5) 1.0417(5) 0.0216(16) Uani 0.10 1 d PDU D 2
O3BX O 0.3361(7) 0.7360(15) 0.9801(8) 0.023(3) Uani 0.10 1 d PDU D 2
C1BB C 0.0789(2) 0.7138(2) 0.6002(2) 0.0286(9) Uani 1 1 d . C .
H1B1 H 0.1021 0.7546 0.5606 0.043 Uiso 1 1 calc R . .
H1B2 H 0.0212 0.7216 0.5966 0.043 Uiso 1 1 calc R . .
H1B3 H 0.1079 0.6657 0.5980 0.043 Uiso 1 1 calc R . .
C2BB C 0.0377(2) 0.80785(19) 0.6667(2) 0.0214(8) Uani 1 1 d . C .
H2B1 H 0.0383 0.8181 0.7077 0.032 Uiso 1 1 calc R . .
H2B2 H -0.0187 0.8151 0.6597 0.032 Uiso 1 1 calc R . .
H2B3 H 0.0656 0.8423 0.6239 0.032 Uiso 1 1 calc R . .
O1BB O 0.17751(13) 0.70962(14) 0.68167(13) 0.0215(6) Uani 1 1 d . C .
S1BB S 0.08877(5) 0.71307(5) 0.68273(5) 0.0193(2) Uani 1 1 d . . .
C7BB C 0.6579(2) 0.7885(3) 0.9098(2) 0.0318(10) Uani 1 1 d . D .
H7B1 H 0.6347 0.8386 0.9093 0.048 Uiso 1 1 calc R . .
H7B2 H 0.7156 0.7748 0.9159 0.048 Uiso 1 1 calc R . .
H7B3 H 0.6289 0.7519 0.9494 0.048 Uiso 1 1 calc R . .
C8BB C 0.6978(2) 0.6946(2) 0.8438(2) 0.0255(9) Uani 1 1 d . D .
H8B1 H 0.6703 0.6604 0.8870 0.038 Uiso 1 1 calc R . .
H8B2 H 0.7545 0.6872 0.8501 0.038 Uiso 1 1 calc R . .
H8B3 H 0.6963 0.6842 0.8031 0.038 Uiso 1 1 calc R . .
S4BB S 0.64785(5) 0.78864(6) 0.82785(5) 0.0212(2) Uani 1 1 d . . .
O4BB O 0.55882(14) 0.79297(15) 0.82929(13) 0.0230(6) Uani 1 1 d . D .
C1E C 0.5147(3) 0.7732(3) 0.1546(2) 0.0495(13) Uani 1 1 d . . .
H1E1 H 0.4593 0.8027 0.1471 0.074 Uiso 1 1 calc R . .
H1E2 H 0.5370 0.7551 0.1168 0.074 Uiso 1 1 calc R . .
H1E3 H 0.5490 0.8048 0.1535 0.074 Uiso 1 1 calc R . .
C2E C 0.6198(3) 0.6613(3) 0.2338(3) 0.0452(13) Uani 1 1 d . . .
H2E1 H 0.6467 0.7001 0.2288 0.068 Uiso 1 1 calc R . .
H2E2 H 0.6394 0.6480 0.1927 0.068 Uiso 1 1 calc R . .
H2E3 H 0.6323 0.6167 0.2776 0.068 Uiso 1 1 calc R . .
O1E O 0.4892(2) 0.73013(19) 0.29172(17) 0.0504(9) Uani 1 1 d . . .
S1E S 0.51242(7) 0.69600(7) 0.23806(6) 0.0373(3) Uani 1 1 d . . .
C1F C 0.1290(2) 0.6545(3) 0.2355(2) 0.0393(11) Uani 1 1 d D . .
H1F1 H 0.1612 0.6905 0.2284 0.059 Uiso 1 1 calc R . .
H1F2 H 0.1444 0.6392 0.1956 0.059 Uiso 1 1 calc R . .
H1F3 H 0.1392 0.6103 0.2801 0.059 Uiso 1 1 calc R . .
C2F C 0.0257(3) 0.7723(3) 0.1543(2) 0.0458(12) Uani 1 1 d D . .
H2F1 H -0.0287 0.8045 0.1481 0.069 Uiso 1 1 calc R . .
H2F2 H 0.0426 0.7520 0.1178 0.069 Uiso 1 1 calc R . .
H2F3 H 0.0644 0.8019 0.1495 0.069 Uiso 1 1 calc R . .
O1F O 0.00696(19) 0.73326(18) 0.29194(17) 0.0445(8) Uani 1 1 d D . .
S1F S 0.02339(7) 0.69749(6) 0.23994(6) 0.0319(2) Uani 1 1 d D . .
C1G C 0.2172(4) 0.7358(3) 0.3436(3) 0.0588(16) Uani 1 1 d . . .
H1G1 H 0.1780 0.7103 0.3417 0.088 Uiso 1 1 calc R . .
H1G2 H 0.1962 0.7551 0.3807 0.088 Uiso 1 1 calc R . .
H1G3 H 0.2691 0.7002 0.3545 0.088 Uiso 1 1 calc R . .
C2G C 0.1290(3) 0.8618(3) 0.2558(3) 0.0496(14) Uani 1 1 d . . .
H2G1 H 0.1244 0.9042 0.2092 0.074 Uiso 1 1 calc R . .
H2G2 H 0.1122 0.8806 0.2934 0.074 Uiso 1 1 calc R . .
H2G3 H 0.0940 0.8283 0.2626 0.074 Uiso 1 1 calc R . .
O1G O 0.25268(19) 0.77647(19) 0.20750(17) 0.0448(9) Uani 1 1 d . . .
S1G S 0.23243(7) 0.81143(7) 0.25994(6) 0.0359(3) Uani 1 1 d . . .
C1K C 0.8293(3) 0.5589(3) 0.2956(2) 0.0487(14) Uani 1 1 d D . .
H1KD H 0.8661 0.5854 0.2975 0.073 Uiso 0.35 1 d PR E 2
H1KE H 0.7770 0.5917 0.2871 0.073 Uiso 0.35 1 d PR E 2
H1KF H 0.8240 0.5162 0.3401 0.073 Uiso 0.35 1 d PR E 2
H1KA H 0.8684 0.5649 0.3172 0.073 Uiso 0.65 1 d PR E 1
H1KB H 0.8169 0.6033 0.2533 0.073 Uiso 0.65 1 d PR E 1
H1KC H 0.7805 0.5508 0.3286 0.073 Uiso 0.65 1 d PR E 1
C2K C 0.78813(18) 0.4823(3) 0.2358(2) 0.0430(12) Uani 1 1 d D . .
H2KD H 0.8007 0.4621 0.2004 0.064 Uiso 0.35 1 d PR F 2
H2KE H 0.7842 0.4423 0.2825 0.064 Uiso 0.35 1 d PR F 2
H2KF H 0.7372 0.5177 0.2295 0.064 Uiso 0.35 1 d PR F 2
H2KA H 0.8010 0.4421 0.2205 0.064 Uiso 0.65 1 d PR F 1
H2KB H 0.7409 0.4770 0.2710 0.064 Uiso 0.65 1 d PR F 1
H2KC H 0.7773 0.5295 0.1958 0.064 Uiso 0.65 1 d PR F 1
S1K S 0.87094(9) 0.47912(10) 0.27242(9) 0.0291(3) Uani 0.65 1 d PDU G 1
O1K O 0.94011(19) 0.4989(2) 0.2149(2) 0.0296(10) Uani 0.65 1 d PDU G 1
S1K' S 0.86736(17) 0.52873(17) 0.22617(16) 0.0291(3) Uani 0.35 1 d PDU G 2
O1K' O 0.9424(3) 0.4679(4) 0.2471(4) 0.0296(10) Uani 0.35 1 d PDU G 2
C1L C 0.2897(2) 0.4771(3) 0.2381(3) 0.0394(11) Uani 1 1 d . . .
H1LD H 0.3015 0.4569 0.2028 0.059 Uiso 0.30 1 d PR H 2
H1LE H 0.2881 0.4370 0.2848 0.059 Uiso 0.30 1 d PR H 2
H1LF H 0.2380 0.5114 0.2331 0.059 Uiso 0.30 1 d PR H 2
H1LA H 0.3022 0.4365 0.2234 0.059 Uiso 0.70 1 d PR H 1
H1LB H 0.2429 0.4722 0.2737 0.059 Uiso 0.70 1 d PR H 1
H1LC H 0.2784 0.5240 0.1977 0.059 Uiso 0.70 1 d PR H 1
C2L C 0.3311(3) 0.5565(3) 0.2946(3) 0.0479(14) Uani 1 1 d . . .
H2LD H 0.3678 0.5842 0.2945 0.072 Uiso 0.30 1 d PR I 2
H2LE H 0.2780 0.5882 0.2877 0.072 Uiso 0.30 1 d PR I 2
H2LF H 0.3281 0.5138 0.3394 0.072 Uiso 0.30 1 d PR I 2
H2LA H 0.3703 0.5635 0.3153 0.072 Uiso 0.70 1 d PR I 1
H2LB H 0.3181 0.6003 0.2519 0.072 Uiso 0.70 1 d PR I 1
H2LC H 0.2826 0.5485 0.3279 0.072 Uiso 0.70 1 d PR I 1
S1L S 0.37360(10) 0.47506(9) 0.27302(9) 0.0321(4) Uani 0.70 1 d P J 1
O1L O 0.4416(5) 0.4963(3) 0.2145(3) 0.0337(16) Uani 0.70 1 d P J 1
S1L' S 0.36693(19) 0.52594(18) 0.22533(17) 0.0188(6) Uani 0.30 1 d P J 2
O1L' O 0.4423(10) 0.4674(8) 0.2438(8) 0.030(3) Uani 0.30 1 d P J 2
S1M S 0.38029(15) 0.96743(14) 0.27906(14) 0.0255(5) Uani 0.40 1 d PDU K 1
O1M O 0.3115(4) 1.0307(5) 0.2498(5) 0.038(3) Uani 0.40 1 d PD K 1
C1M C 0.4190(8) 0.9208(7) 0.2220(7) 0.032(3) Uani 0.40 1 d PDU K 1
H1M1 H 0.3778 0.8964 0.2215 0.048 Uiso 0.40 1 calc PR K 1
H1M2 H 0.4678 0.8828 0.2389 0.048 Uiso 0.40 1 calc PR K 1
H1M3 H 0.4331 0.9572 0.1736 0.048 Uiso 0.40 1 calc PR K 1
C2M C 0.4643(6) 1.0043(10) 0.2717(11) 0.037(3) Uani 0.40 1 d PDU K 1
H2M1 H 0.4815 1.0333 0.2213 0.056 Uiso 0.40 1 calc PR K 1
H2M2 H 0.5092 0.9631 0.2924 0.056 Uiso 0.40 1 calc PR K 1
H2M3 H 0.4488 1.0370 0.2974 0.056 Uiso 0.40 1 calc PR K 1
S1M' S 0.38438(13) 1.01753(12) 0.22828(11) 0.0400(5) Uani 0.60 1 d PDU L 2
O1M' O 0.3103(3) 1.0041(4) 0.2816(3) 0.0329(17) Uani 0.60 1 d PD L 2
C1M' C 0.4295(7) 0.9371(6) 0.2113(7) 0.057(3) Uani 0.60 1 d PDU L 2
H1M4 H 0.4407 0.8937 0.2563 0.085 Uiso 0.60 1 calc PR L 2
H1M5 H 0.4805 0.9446 0.1794 0.085 Uiso 0.60 1 calc PR L 2
H1M6 H 0.3924 0.9280 0.1888 0.085 Uiso 0.60 1 calc PR L 2
C2M' C 0.4604(5) 1.0194(8) 0.2698(8) 0.052(3) Uani 0.60 1 d PDU L 2
H2M4 H 0.4451 1.0647 0.2792 0.078 Uiso 0.60 1 calc PR L 2
H2M5 H 0.5122 1.0196 0.2384 0.078 Uiso 0.60 1 calc PR L 2
H2M6 H 0.4663 0.9749 0.3148 0.078 Uiso 0.60 1 calc PR L 2
C1N C 0.0448(3) -0.0351(4) 0.7467(4) 0.0381(14) Uani 0.90 1 d PDU M 1
H1N1 H 0.0273 0.0142 0.7090 0.057 Uiso 0.90 1 calc PR M 1
H1N2 H -0.0004 -0.0474 0.7851 0.057 Uiso 0.90 1 calc PR M 1
H1N3 H 0.0615 -0.0733 0.7271 0.057 Uiso 0.90 1 calc PR M 1
C2N C 0.0809(3) 0.0410(3) 0.8091(3) 0.0431(14) Uani 0.90 1 d PDU M 1
H2N1 H 0.1198 0.0510 0.8291 0.065 Uiso 0.90 1 calc PR M 1
H2N2 H 0.0345 0.0266 0.8454 0.065 Uiso 0.90 1 calc PR M 1
H2N3 H 0.0618 0.0862 0.7680 0.065 Uiso 0.90 1 calc PR M 1
S1N S 0.12910(7) -0.03316(7) 0.78155(6) 0.0297(3) Uani 0.90 1 d PDU M 1
O1N O 0.19031(18) -0.00348(19) 0.71770(17) 0.0276(8) Uani 0.90 1 d PDU M 1
C1N' C 0.038(2) -0.023(3) 0.756(3) 0.0381(14) Uani 0.10 1 d PDU N 2
H1N4 H 0.0136 -0.0176 0.7161 0.057 Uiso 0.10 1 calc PR N 2
H1N5 H -0.0043 -0.0046 0.7880 0.057 Uiso 0.10 1 calc PR N 2
H1N6 H 0.0616 -0.0758 0.7823 0.057 Uiso 0.10 1 calc PR N 2
C2N' C 0.089(3) 0.075(2) 0.7831(19) 0.0431(14) Uani 0.10 1 d PDU N 2
H2N4 H 0.0891 0.0362 0.8320 0.065 Uiso 0.10 1 calc PR N 2
H2N5 H 0.0346 0.1069 0.7770 0.065 Uiso 0.10 1 calc PR N 2
H2N6 H 0.1286 0.1054 0.7738 0.065 Uiso 0.10 1 calc PR N 2
S1N' S 0.1158(7) 0.0314(6) 0.7225(5) 0.0297(3) Uani 0.10 1 d PDU N 2
O1N' O 0.1944(13) -0.0245(17) 0.7400(19) 0.0276(8) Uani 0.10 1 d PDU N 2
O1P O 0.2486(6) 0.2402(6) 0.7728(4) 0.0408(18) Uani 0.50 1 d PDU O 2
S1P S 0.2786(3) 0.2596(3) 0.6943(2) 0.0348(5) Uani 0.25 1 d PDU O 2
C1P C 0.3722(7) 0.1943(11) 0.6906(15) 0.063(3) Uani 0.25 1 d PDU O 2
H1P1 H 0.4134 0.2038 0.7085 0.094 Uiso 0.25 1 calc PR O 2
H1P2 H 0.3907 0.2002 0.6411 0.094 Uiso 0.25 1 calc PR O 2
H1P3 H 0.3637 0.1430 0.7200 0.094 Uiso 0.25 1 calc PR O 2
C2P C 0.2203(10) 0.2298(11) 0.6561(12) 0.045(5) Uani 0.25 1 d PDU O 2
H2P1 H 0.2064 0.1818 0.6909 0.068 Uiso 0.25 1 calc PR O 2
H2P2 H 0.2523 0.2236 0.6135 0.068 Uiso 0.25 1 calc PR O 2
H2P3 H 0.1703 0.2676 0.6431 0.068 Uiso 0.25 1 calc PR O 2
S1P' S 0.2725(3) 0.2022(4) 0.7229(3) 0.0348(5) Uani 0.25 1 d PDU P 1
C1P' C 0.3738(6) 0.1501(10) 0.7367(10) 0.063(3) Uani 0.25 1 d PDU P 1
H1P4 H 0.4000 0.1727 0.7562 0.094 Uiso 0.25 1 calc PRD P 1
H1P5 H 0.4048 0.1509 0.6912 0.094 Uiso 0.25 1 calc PRD P 1
H1P6 H 0.3723 0.0981 0.7703 0.094 Uiso 0.25 1 calc PRD P 1
C2P' C 0.2963(11) 0.2794(9) 0.6419(9) 0.059(7) Uani 0.25 1 d PDU P 1
H2P4 H 0.2878 0.3240 0.6515 0.088 Uiso 0.25 1 calc PR P 1
H2P5 H 0.2609 0.2895 0.6072 0.088 Uiso 0.25 1 calc PR P 1
H2P6 H 0.3533 0.2669 0.6226 0.088 Uiso 0.25 1 calc PR P 1
O1P* O 0.2298(8) 0.2395(6) 0.7668(3) 0.0408(18) Uani 0.38 1 d PDU Q 3
C1P* C 0.3251(5) 0.2675(10) 0.6436(7) 0.063(3) Uani 0.38 1 d PDU Q 3
H1P7 H 0.3392 0.3134 0.6380 0.094 Uiso 0.38 1 calc PR Q 3
H1P8 H 0.3285 0.2677 0.5966 0.094 Uiso 0.38 1 calc PR Q 3
H1P9 H 0.3632 0.2236 0.6718 0.094 Uiso 0.38 1 calc PR Q 3
C2P* C 0.2256(7) 0.1782(4) 0.6811(6) 0.041(3) Uani 0.38 1 d PDU Q 3
H2P7 H 0.2763 0.1426 0.6967 0.061 Uiso 0.38 1 d PR Q 3
H2P8 H 0.2236 0.1888 0.6314 0.061 Uiso 0.38 1 d PR Q 3
H2P9 H 0.1790 0.1563 0.7113 0.061 Uiso 0.38 1 d PR Q 3
S1P* S 0.22311(19) 0.26330(17) 0.68873(17) 0.0348(5) Uani 0.38 1 d PDU Q 3
C1W C 0.206(2) 0.2475(19) 0.6592(13) 0.038(4) Uani 0.12 1 d PDU R 4
H1W1 H 0.1894 0.2150 0.6442 0.057 Uiso 0.12 1 calc PR R 4
H1W2 H 0.2447 0.2752 0.6212 0.057 Uiso 0.12 1 calc PR R 4
H1W3 H 0.1585 0.2830 0.6689 0.057 Uiso 0.12 1 calc PR R 4
C2W C 0.3567(9) 0.193(2) 0.6985(19) 0.036(4) Uani 0.12 1 d PDU R 4
H2W1 H 0.3597 0.2420 0.6594 0.054 Uiso 0.12 1 calc PR R 4
H2W2 H 0.3767 0.1538 0.6799 0.054 Uiso 0.12 1 calc PR R 4
H2W3 H 0.3902 0.1833 0.7343 0.054 Uiso 0.12 1 calc PR R 4
O1W O 0.236(2) 0.2369(19) 0.7814(15) 0.036(3) Uani 0.12 1 d PDU R 4
S1W S 0.2543(7) 0.1912(7) 0.7380(6) 0.035(3) Uani 0.12 1 d PDU R 4

loop_
_atom_site_aniso_label
_atom_site_aniso_U_11
_atom_site_aniso_U_22
_atom_site_aniso_U_33
_atom_site_aniso_U_23
_atom_site_aniso_U_13
_atom_site_aniso_U_12
C1A 0.0167(16) 0.0172(19) 0.0161(18) -0.0054(15) -0.0046(15) -0.0019(14)
C2A 0.0200(17) 0.021(2) 0.0187(19) -0.0054(16) -0.0065(16) -0.0004(15)
C3A 0.0255(19) 0.022(2) 0.023(2) -0.0035(17) -0.0087(18) -0.0018(16)
C4A 0.026(2) 0.020(2) 0.028(2) -0.0057(18) -0.0060(18) 0.0005(16)
C5A 0.0222(18) 0.0160(19) 0.024(2) -0.0093(16) -0.0028(17) -0.0031(15)
C6A 0.0170(16) 0.0162(18) 0.0155(18) -0.0068(15) -0.0027(15) -0.0028(14)
C7A 0.0171(16) 0.0127(17) 0.0165(18) -0.0066(14) -0.0037(15) -0.0025(13)
C8A 0.0125(14) 0.0101(16) 0.0137(17) -0.0061(13) -0.0040(14) -0.0011(12)
C9A 0.0124(15) 0.0140(17) 0.0175(18) -0.0079(15) -0.0049(14) -0.0006(13)
C10A 0.0129(15) 0.0142(17) 0.0166(17) -0.0079(14) -0.0042(14) -0.0037(13)
C11A 0.0112(14) 0.0181(18) 0.0131(17) -0.0079(14) 0.0000(14) -0.0052(13)
C12A 0.0135(15) 0.0092(16) 0.0150(17) -0.0061(13) -0.0044(14) -0.0008(12)
C13A 0.0134(15) 0.0120(17) 0.0156(17) -0.0076(14) -0.0027(14) -0.0027(13)
C14A 0.0142(15) 0.0159(18) 0.0154(17) -0.0075(15) -0.0026(14) -0.0020(13)
C15A 0.0200(17) 0.0135(18) 0.0146(17) -0.0074(14) -0.0024(15) -0.0034(14)
C16A 0.0258(19) 0.020(2) 0.030(2) -0.0160(18) -0.0122(18) 0.0036(15)
C17A 0.031(2) 0.023(2) 0.036(2) -0.0223(19) -0.0078(19) 0.0062(17)
C18A 0.033(2) 0.021(2) 0.025(2) -0.0161(18) -0.0050(18) -0.0035(17)
C19A 0.0264(19) 0.0183(19) 0.0182(19) -0.0115(16) -0.0045(16) -0.0065(15)
C20A 0.0172(16) 0.0147(18) 0.0166(18) -0.0093(15) -0.0023(15) -0.0044(14)
C21A 0.0228(17) 0.024(2) 0.028(2) -0.0196(18) -0.0104(17) 0.0026(15)
C22A 0.0289(19) 0.0161(19) 0.028(2) -0.0127(17) -0.0133(17) 0.0038(15)
C23A 0.046(2) 0.029(2) 0.050(3) -0.029(2) -0.027(2) 0.012(2)
C24A 0.047(3) 0.039(3) 0.067(4) -0.042(3) -0.031(3) 0.017(2)
C25A 0.043(2) 0.030(2) 0.037(3) -0.025(2) -0.013(2) 0.000(2)
C26A 0.0277(18) 0.0180(19) 0.0182(18) -0.0101(16) -0.0080(16) -0.0010(15)
C27A 0.0199(16) 0.0149(18) 0.0142(17) -0.0074(14) -0.0022(14) -0.0029(14)
C28A 0.0143(15) 0.0151(18) 0.0145(17) -0.0053(14) -0.0020(14) -0.0029(13)
C29A 0.0181(16) 0.0189(19) 0.0147(17) -0.0067(15) -0.0064(15) -0.0017(14)
C30A 0.0193(17) 0.0168(19) 0.023(2) -0.0051(16) -0.0041(16) -0.0033(14)
C31A 0.0219(17) 0.0143(18) 0.027(2) -0.0081(16) -0.0065(17) -0.0001(14)
C32A 0.0174(16) 0.0164(19) 0.023(2) -0.0096(16) -0.0024(16) -0.0021(14)
C33A 0.0147(15) 0.0143(18) 0.0181(18) -0.0067(15) -0.0031(15) -0.0037(13)
C34A 0.0150(15) 0.0160(18) 0.0168(18) -0.0077(15) -0.0040(14) -0.0032(13)
N1A 0.0321(18) 0.031(2) 0.028(2) -0.0140(17) -0.0164(17) 0.0029(16)
N2A 0.0136(13) 0.0115(14) 0.0137(14) -0.0051(12) -0.0019(12) -0.0024(11)
N3A 0.0148(13) 0.0137(15) 0.0162(15) -0.0091(12) -0.0042(12) -0.0019(11)
N4A 0.0349(19) 0.0206(18) 0.029(2) -0.0178(16) -0.0136(17) 0.0002(15)
N5A 0.0153(13) 0.0116(14) 0.0132(14) -0.0070(12) -0.0029(12) -0.0024(11)
N6A 0.0130(13) 0.0148(15) 0.0165(15) -0.0079(12) -0.0027(12) -0.0016(11)
N7A 0.0288(17) 0.0270(19) 0.0192(17) -0.0113(15) -0.0103(15) 0.0008(15)
N8A 0.0364(18) 0.0143(16) 0.0202(17) -0.0084(14) -0.0124(16) -0.0048(14)
O1A 0.067(2) 0.054(2) 0.0222(17) -0.0080(16) -0.0208(17) -0.0097(19)
O2A 0.068(2) 0.035(2) 0.051(2) -0.0206(17) -0.0346(19) -0.0039(18)
O3A 0.0268(13) 0.0182(14) 0.0188(13) -0.0099(11) -0.0098(12) 0.0037(11)
O4A 0.0212(12) 0.0183(14) 0.0278(15) -0.0146(12) -0.0108(12) 0.0019(11)
O5A 0.0309(15) 0.0413(19) 0.051(2) -0.0338(17) -0.0184(15) 0.0016(14)
O6A 0.059(2) 0.041(2) 0.0266(17) -0.0214(15) -0.0159(16) -0.0025(16)
O7A 0.0207(12) 0.0189(14) 0.0307(15) -0.0156(12) -0.0107(12) 0.0003(10)
O8A 0.057(2) 0.0349(18) 0.0242(16) -0.0164(14) -0.0154(15) -0.0091(15)
O9A 0.0281(15) 0.0344(18) 0.052(2) -0.0303(16) -0.0141(15) -0.0001(13)
O10A 0.0276(13) 0.0200(14) 0.0199(14) -0.0114(11) -0.0116(12) 0.0039(11)
O11A 0.085(3) 0.0259(19) 0.044(2) -0.0154(16) -0.039(2) 0.0008(18)
O12A 0.053(2) 0.0347(19) 0.0194(15) -0.0039(13) -0.0182(15) -0.0041(15)
Zn1A 0.01679(19) 0.0138(2) 0.0170(2) -0.00888(18) -0.00707(17) 0.00043(16)
Zn2A 0.0183(2) 0.0148(2) 0.0173(2) -0.00984(18) -0.00676(18) -0.00043(16)
O1AA 0.0222(15) 0.023(2) 0.0154(14) -0.0103(13) 0.0002(12) -0.0057(13)
C1AA 0.042(2) 0.024(2) 0.020(2) -0.0062(17) -0.0021(19) -0.0050(19)
C2AA 0.031(2) 0.027(2) 0.031(3) -0.0123(19) -0.002(2) 0.0074(19)
S1AA 0.0263(5) 0.0182(6) 0.0167(5) -0.0079(5) -0.0029(5) -0.0037(5)
O1AX 0.021(4) 0.021(4) 0.019(3) -0.009(3) -0.001(3) -0.004(3)
C1AX 0.028(5) 0.035(6) 0.025(5) -0.015(4) -0.006(4) -0.002(4)
C2AX 0.024(5) 0.022(4) 0.024(6) -0.011(4) -0.001(4) -0.005(4)
S1AX 0.0263(5) 0.0182(6) 0.0167(5) -0.0079(5) -0.0029(5) -0.0037(5)
S4AA 0.0241(5) 0.0191(6) 0.0178(5) -0.0078(5) 0.0019(5) -0.0089(5)
C7AA 0.042(3) 0.036(3) 0.041(3) -0.025(2) 0.000(2) 0.001(2)
C8AA 0.033(2) 0.049(3) 0.020(2) -0.016(2) -0.0022(18) -0.0154(19)
O4AA 0.0213(14) 0.032(2) 0.0196(15) -0.0136(14) -0.0022(12) -0.0057(13)
S4AX 0.031(3) 0.039(3) 0.025(3) -0.020(2) -0.010(3) 0.002(3)
C7AX 0.031(5) 0.030(6) 0.030(6) -0.016(4) -0.001(4) -0.004(4)
C8AX 0.036(6) 0.034(5) 0.031(4) -0.017(3) -0.002(5) -0.001(4)
O4AX 0.027(4) 0.029(4) 0.025(3) -0.015(3) -0.005(3) -0.003(3)
C3AA 0.0182(18) 0.044(3) 0.039(3) -0.026(2) -0.0093(19) -0.0018(18)
C4AA 0.0166(17) 0.025(2) 0.027(2) -0.0096(17) 0.0006(16) -0.0045(15)
O2AA 0.0146(12) 0.0309(16) 0.0234(14) -0.0129(12) -0.0026(11) -0.0066(11)
S2AA 0.0138(4) 0.0215(5) 0.0238(5) -0.0091(4) -0.0021(4) -0.0050(4)
O3AA 0.0152(12) 0.0411(18) 0.0201(14) -0.0144(13) -0.0042(11) -0.0077(11)
S3AA 0.0135(4) 0.0241(5) 0.0213(5) -0.0103(4) -0.0026(4) -0.0050(3)
C5AA 0.0201(18) 0.037(2) 0.029(2) -0.0189(19) -0.0069(17) -0.0053(17)
C6AA 0.0180(16) 0.021(2) 0.024(2) -0.0098(16) 0.0003(16) -0.0067(14)
C1B 0.0153(15) 0.0158(18) 0.0141(17) -0.0066(15) -0.0022(14) -0.0016(13)
C2B 0.0207(17) 0.023(2) 0.0162(18) -0.0089(16) -0.0071(15) -0.0023(15)
C3B 0.0194(17) 0.0171(19) 0.0210(19) -0.0058(16) -0.0074(16) 0.0022(14)
C4B 0.0241(18) 0.0134(18) 0.021(2) -0.0060(16) -0.0045(16) 0.0017(15)
C5B 0.0182(16) 0.0149(18) 0.0196(19) -0.0084(15) -0.0064(15) 0.0012(14)
C6B 0.0171(16) 0.0100(17) 0.0145(17) -0.0037(14) -0.0058(14) -0.0001(13)
C7B 0.0171(16) 0.0129(17) 0.0166(18) -0.0098(14) -0.0026(15) -0.0017(13)
C8B 0.0122(14) 0.0145(17) 0.0124(16) -0.0081(14) -0.0027(13) -0.0046(13)
C9B 0.0126(15) 0.0127(17) 0.0129(16) -0.0080(14) -0.0026(13) -0.0023(12)
C10B 0.0094(14) 0.0149(17) 0.0144(17) -0.0079(14) -0.0013(13) -0.0023(12)
C11B 0.0113(14) 0.0153(17) 0.0144(17) -0.0082(14) -0.0022(14) -0.0018(13)
C12B 0.0139(15) 0.0145(17) 0.0147(17) -0.0091(14) -0.0012(14) -0.0036(13)
C13B 0.0110(14) 0.0122(16) 0.0122(16) -0.0066(13) -0.0031(13) -0.0011(12)
C14B 0.0167(16) 0.0177(19) 0.0190(19) -0.0117(16) -0.0062(15) -0.0004(14)
C15B 0.0208(17) 0.0158(18) 0.0187(19) -0.0111(15) -0.0075(15) -0.0013(14)
C16B 0.034(2) 0.022(2) 0.036(2) -0.0200(19) -0.022(2) 0.0121(17)
C17B 0.043(2) 0.028(2) 0.048(3) -0.029(2) -0.024(2) 0.013(2)
C18B 0.037(2) 0.023(2) 0.026(2) -0.0180(18) -0.0120(19) 0.0031(18)
C19B 0.0234(18) 0.0181(19) 0.0186(19) -0.0122(16) -0.0077(16) -0.0010(15)
C20B 0.0174(16) 0.0141(18) 0.0176(18) -0.0091(15) -0.0023(15) -0.0039(14)
C21B 0.0295(19) 0.0159(19) 0.024(2) -0.0100(16) -0.0172(17) 0.0024(15)
C22B 0.0330(17) 0.0175(16) 0.0295(18) -0.0153(15) -0.0190(15) 0.0038(14)
C23B 0.059(2) 0.0282(18) 0.051(2) -0.0258(16) -0.0361(18) 0.0136(16)
C24B 0.066(2) 0.0300(19) 0.061(2) -0.0305(17) -0.0412(19) 0.0155(17)
C25B 0.056(2) 0.0269(18) 0.049(2) -0.0268(16) -0.0322(18) 0.0101(16)
C26B 0.0285(17) 0.0180(16) 0.0263(18) -0.0152(14) -0.0131(15) 0.0017(13)
C27B 0.0188(14) 0.0155(15) 0.0175(16) -0.0106(13) -0.0062(13) -0.0018(12)
C28B 0.0149(15) 0.0154(18) 0.0150(17) -0.0056(14) -0.0037(14) -0.0018(13)
C29B 0.0184(17) 0.0182(19) 0.0172(18) -0.0051(15) -0.0065(15) -0.0017(14)
C30B 0.0197(17) 0.017(2) 0.021(2) -0.0015(16) -0.0083(16) 0.0002(15)
C31B 0.0211(17) 0.0161(19) 0.024(2) -0.0063(16) -0.0061(16) 0.0018(14)
C32B 0.0181(16) 0.0123(17) 0.0232(19) -0.0084(15) -0.0051(16) -0.0015(14)
C33B 0.0139(15) 0.0142(17) 0.0152(17) -0.0059(14) -0.0052(14) -0.0010(13)
C34B 0.0158(15) 0.0139(17) 0.0170(18) -0.0077(14) -0.0027(14) -0.0030(13)
N1B 0.0342(18) 0.028(2) 0.0268(19) -0.0157(17) -0.0178(17) 0.0056(16)
N2B 0.0142(13) 0.0131(15) 0.0156(15) -0.0077(12) -0.0044(12) -0.0021(11)
N3B 0.0132(13) 0.0117(14) 0.0143(14) -0.0070(12) -0.0028(12) -0.0024(11)
N4B 0.0313(18) 0.0199(18) 0.0298(19) -0.0155(15) -0.0135(16) -0.0018(14)
N5B 0.0137(13) 0.0159(15) 0.0149(14) -0.0087(12) -0.0055(12) -0.0019(11)
N6B 0.0294(17) 0.0186(17) 0.0274(19) -0.0152(15) -0.0063(16) -0.0054(14)
N7B 0.0118(12) 0.0118(14) 0.0127(14) -0.0054(12) -0.0037(11) -0.0008(10)
N8B 0.0246(16) 0.027(2) 0.0257(19) -0.0109(16) -0.0152(15) 0.0042(14)
O1B 0.099(3) 0.037(2) 0.0303(19) -0.0098(16) -0.041(2) 0.002(2)
O2B 0.0528(19) 0.0324(19) 0.0437(19) -0.0225(16) -0.0265(17) 0.0004(15)
O3B 0.0249(12) 0.0129(13) 0.0206(14) -0.0081(11) -0.0104(11) 0.0022(10)
O4B 0.0219(12) 0.0184(14) 0.0294(15) -0.0162(12) -0.0113(12) 0.0005(11)
O5B 0.0294(15) 0.0393(19) 0.064(2) -0.0383(18) -0.0186(16) 0.0024(14)
O6B 0.0539(19) 0.0358(19) 0.0274(17) -0.0204(15) -0.0158(16) 0.0004(15)
O7B 0.0324(14) 0.0132(13) 0.0255(14) -0.0083(11) -0.0158(12) -0.0011(11)
O8B 0.0473(17) 0.0341(18) 0.0235(15) -0.0184(14) -0.0075(14) -0.0079(14)
O9B 0.0251(14) 0.0324(17) 0.052(2) -0.0282(16) -0.0165(15) 0.0011(13)
O10B 0.0215(12) 0.0167(13) 0.0190(13) -0.0097(11) -0.0089(11) 0.0033(10)
O11B 0.056(2) 0.0319(19) 0.0417(19) -0.0189(15) -0.0296(17) 0.0006(16)
O12B 0.057(2) 0.047(2) 0.0210(16) -0.0081(15) -0.0205(16) -0.0073(17)
Zn1B 0.0175(2) 0.0142(2) 0.0180(2) -0.01005(18) -0.00865(18) 0.00108(16)
Zn2B 0.0184(2) 0.0134(2) 0.0172(2) -0.00833(17) -0.00883(18) 0.00019(16)
C3BB 0.032(2) 0.054(3) 0.021(2) -0.018(2) -0.006(2) -0.009(2)
C4BB 0.031(3) 0.029(2) 0.027(3) -0.014(2) -0.002(2) -0.004(2)
S2BB 0.0247(5) 0.0232(6) 0.0174(5) -0.0091(5) -0.0010(5) -0.0085(5)
O2BB 0.0247(16) 0.034(2) 0.0176(15) -0.0146(15) -0.0026(14) -0.0070(15)
C3BX 0.042(8) 0.023(6) 0.021(5) -0.018(4) 0.000(6) 0.001(6)
C4BX 0.025(7) 0.030(8) 0.022(8) -0.011(6) 0.000(6) 0.002(6)
S2BX 0.020(3) 0.033(3) 0.016(3) -0.018(2) 0.001(2) -0.003(2)
O2BX 0.022(5) 0.027(5) 0.018(4) -0.013(3) -0.002(4) -0.005(4)
C5BB 0.036(2) 0.033(2) 0.027(2) -0.020(2) -0.0020(19) 0.0032(18)
C6BB 0.032(2) 0.047(3) 0.024(2) -0.015(2) -0.0069(18) -0.0034(19)
S3BB 0.0209(5) 0.0252(6) 0.0185(5) -0.0099(5) 0.0028(4) -0.0071(4)
O3BB 0.0198(13) 0.0247(18) 0.0191(14) -0.0118(13) 0.0006(12) -0.0038(12)
C5BX 0.033(6) 0.029(6) 0.032(6) -0.015(4) 0.000(4) 0.000(4)
C6BX 0.027(6) 0.031(5) 0.024(4) -0.009(3) -0.005(4) -0.003(4)
S3BX 0.026(3) 0.022(3) 0.023(3) -0.014(2) -0.006(3) -0.005(2)
O3BX 0.023(4) 0.025(4) 0.022(3) -0.011(3) -0.004(3) -0.001(3)
C1BB 0.0223(19) 0.039(3) 0.037(2) -0.025(2) -0.0089(19) -0.0044(18)
C2BB 0.0178(17) 0.019(2) 0.026(2) -0.0087(16) 0.0007(16) -0.0047(15)
O1BB 0.0131(11) 0.0279(15) 0.0234(14) -0.0089(12) -0.0037(11) -0.0054(11)
S1BB 0.0143(4) 0.0207(5) 0.0238(5) -0.0087(4) -0.0037(4) -0.0046(4)
C7BB 0.0220(19) 0.049(3) 0.039(3) -0.027(2) -0.0037(19) -0.0126(19)
C8BB 0.0234(18) 0.026(2) 0.028(2) -0.0108(18) 0.0013(17) -0.0103(16)
S4BB 0.0163(4) 0.0261(5) 0.0218(5) -0.0085(4) -0.0018(4) -0.0080(4)
O4BB 0.0151(12) 0.0320(16) 0.0221(14) -0.0080(12) -0.0022(11) -0.0103(11)
C1E 0.074(4) 0.040(3) 0.029(3) -0.011(2) -0.009(3) -0.007(3)
C2E 0.050(3) 0.056(3) 0.036(3) -0.027(3) -0.008(2) -0.004(3)
O1E 0.070(2) 0.047(2) 0.0306(18) -0.0237(17) -0.0066(18) 0.0078(18)
S1E 0.0497(7) 0.0324(7) 0.0271(6) -0.0128(5) -0.0052(6) -0.0030(5)
C1F 0.041(3) 0.047(3) 0.036(3) -0.023(2) -0.008(2) -0.005(2)
C2F 0.069(3) 0.038(3) 0.027(2) -0.006(2) -0.018(3) -0.009(3)
O1F 0.057(2) 0.044(2) 0.0344(18) -0.0252(16) -0.0009(17) -0.0019(17)
S1F 0.0403(6) 0.0295(6) 0.0268(6) -0.0133(5) -0.0064(5) -0.0036(5)
C1G 0.102(5) 0.048(4) 0.035(3) -0.016(3) -0.012(3) -0.027(3)
C2G 0.039(3) 0.070(4) 0.051(3) -0.040(3) -0.008(3) -0.002(3)
O1G 0.0488(19) 0.053(2) 0.040(2) -0.0339(18) 0.0056(16) -0.0051(17)
S1G 0.0414(6) 0.0396(7) 0.0309(6) -0.0186(5) -0.0028(5) -0.0088(5)
C1K 0.045(3) 0.056(3) 0.053(3) -0.041(3) -0.007(3) 0.011(2)
C2K 0.027(2) 0.045(3) 0.059(3) -0.020(3) -0.003(2) -0.013(2)
S1K 0.0285(7) 0.0336(9) 0.0272(8) -0.0165(6) -0.0068(7) 0.0002(7)
O1K 0.0220(14) 0.033(2) 0.041(3) -0.026(2) 0.0011(17) -0.0022(16)
S1K' 0.0285(7) 0.0336(9) 0.0272(8) -0.0165(6) -0.0068(7) 0.0002(7)
O1K' 0.0220(14) 0.033(2) 0.041(3) -0.026(2) 0.0011(17) -0.0022(16)
C1L 0.030(2) 0.037(3) 0.053(3) -0.016(2) -0.003(2) -0.013(2)
C2L 0.036(2) 0.065(4) 0.057(3) -0.048(3) -0.008(3) 0.011(2)
S1L 0.0329(8) 0.0334(10) 0.0318(9) -0.0184(8) -0.0010(8) -0.0033(7)
O1L 0.026(3) 0.036(4) 0.047(4) -0.027(3) 0.005(3) -0.008(3)
S1L' 0.0216(14) 0.0166(16) 0.0159(15) -0.0041(13) -0.0043(13) -0.0032(12)
O1L' 0.014(5) 0.026(8) 0.053(11) -0.023(7) -0.008(7) 0.005(6)
S1M 0.0290(12) 0.0219(13) 0.0238(12) -0.0077(10) -0.0086(11) -0.0011(10)
O1M 0.027(5) 0.032(6) 0.053(8) -0.018(5) -0.007(5) 0.001(4)
C1M 0.035(5) 0.026(4) 0.033(4) -0.015(4) -0.001(3) 0.000(3)
C2M 0.032(4) 0.040(5) 0.044(5) -0.019(4) -0.005(4) -0.010(3)
S1M' 0.0411(11) 0.0468(13) 0.0412(12) -0.0293(11) 0.0008(10) -0.0080(10)
O1M' 0.022(3) 0.040(4) 0.050(5) -0.034(4) 0.001(3) -0.005(3)
C1M' 0.056(5) 0.055(5) 0.063(5) -0.036(4) 0.000(4) -0.003(3)
C2M' 0.042(4) 0.057(5) 0.060(5) -0.021(4) -0.006(3) -0.019(3)
C1N 0.033(2) 0.038(3) 0.043(3) -0.016(2) 0.002(2) -0.012(2)
C2N 0.057(3) 0.041(3) 0.029(3) -0.021(2) 0.000(2) 0.001(3)
S1N 0.0399(6) 0.0243(6) 0.0218(6) -0.0098(5) -0.0036(5) -0.0017(5)
O1N 0.0253(14) 0.030(2) 0.030(2) -0.0162(17) -0.0063(15) 0.0002(14)
C1N' 0.033(2) 0.038(3) 0.043(3) -0.016(2) 0.002(2) -0.012(2)
C2N' 0.057(3) 0.041(3) 0.029(3) -0.021(2) 0.000(2) 0.001(3)
S1N' 0.0399(6) 0.0243(6) 0.0218(6) -0.0098(5) -0.0036(5) -0.0017(5)
O1N' 0.0253(14) 0.030(2) 0.030(2) -0.0162(17) -0.0063(15) 0.0002(14)
O1P 0.043(3) 0.048(2) 0.036(2) -0.020(2) -0.005(2) -0.010(2)
S1P 0.0389(11) 0.0346(12) 0.0330(11) -0.0165(9) -0.0031(11) -0.0075(10)
C1P 0.068(4) 0.063(4) 0.063(4) -0.030(3) -0.008(3) -0.014(3)
C2P 0.050(7) 0.045(7) 0.049(7) -0.028(5) -0.005(4) -0.008(4)
S1P' 0.0389(11) 0.0346(12) 0.0330(11) -0.0165(9) -0.0031(11) -0.0075(10)
C1P' 0.068(4) 0.063(4) 0.063(4) -0.030(3) -0.008(3) -0.014(3)
C2P' 0.066(8) 0.056(8) 0.054(8) -0.026(5) -0.008(5) -0.004(5)
O1P* 0.043(3) 0.048(2) 0.036(2) -0.020(2) -0.005(2) -0.010(2)
C1P* 0.068(4) 0.063(4) 0.063(4) -0.030(3) -0.008(3) -0.014(3)
C2P* 0.037(4) 0.043(5) 0.039(5) -0.012(4) -0.005(4) -0.011(4)
S1P* 0.0389(11) 0.0346(12) 0.0330(11) -0.0165(9) -0.0031(11) -0.0075(10)
C1W 0.040(5) 0.039(6) 0.039(4) -0.018(3) -0.006(3) -0.010(3)
C2W 0.038(4) 0.035(5) 0.036(5) -0.017(3) -0.004(2) -0.006(3)
O1W 0.040(4) 0.035(4) 0.036(4) -0.019(3) -0.002(2) -0.007(3)
S1W 0.041(3) 0.034(3) 0.031(3) -0.019(2) 0.003(2) -0.005(2)

loop_
_atom_type_symbol
_atom_type_description
_atom_type_scat_dispersion_real
_atom_type_scat_dispersion_imag
_atom_type_scat_source
C C 0.0033 0.0016 'International Tables Vol C Tables 4.2.6.8 and 6.1.1.4'
H H 0.0000 0.0000 'International Tables Vol C Tables 4.2.6.8 and 6.1.1.4'
N N 0.0061 0.0033 'International Tables Vol C Tables 4.2.6.8 and 6.1.1.4'
O O 0.0106 0.0060 'International Tables Vol C Tables 4.2.6.8 and 6.1.1.4'
S S 0.1246 0.1234 'International Tables Vol C Tables 4.2.6.8 and 6.1.1.4'
Zn Zn 0.2839 1.4301 'International Tables Vol C Tables 4.2.6.8 and 6.1.1.4'

loop_
_geom_angle_atom_site_label_1
_geom_angle_atom_site_label_2
_geom_angle_atom_site_label_3
_geom_angle
O3A C1A C2A 120.8(3)
O3A C1A C6A 124.7(3)
C2A C1A C6A 114.6(3)
C3A C2A C1A 123.8(4)
C3A C2A N1A 116.4(3)
C1A C2A N1A 119.8(3)
C4A C3A C2A 120.5(4)
C3A C4A C5A 118.7(4)
C4A C5A C6A 122.3(3)
C5A C6A C7A 115.4(3)
C5A C6A C1A 120.2(3)
C7A C6A C1A 124.4(3)
N2A C7A C6A 126.1(3)
C9A C8A N2A 124.9(3)
C9A C8A C13A 119.0(3)
N2A C8A C13A 116.1(3)
C10A C9A C8A 121.6(3)
C9A C10A N5A 124.4(3)
C9A C10A C11A 119.6(3)
N5A C10A C11A 116.0(3)
C12A C11A N6A 124.9(3)
C12A C11A C10A 118.7(3)
N6A C11A C10A 116.4(3)
C13A C12A C11A 121.6(3)
C12A C13A N3A 124.0(3)
C12A C13A C8A 119.4(3)
N3A C13A C8A 116.6(3)
N3A C14A C15A 125.9(3)
C16A C15A C14A 116.5(3)
C16A C15A C20A 119.5(3)
C14A C15A C20A 124.1(3)
C17A C16A C15A 122.8(3)
C16A C17A C18A 119.7(3)
C19A C18A C17A 118.8(3)
C18A C19A C20A 125.0(3)
C18A C19A N4A 117.1(3)
C20A C19A N4A 117.9(3)
O4A C20A C19A 121.0(3)
O4A C20A C15A 125.0(3)
C19A C20A C15A 114.0(3)
N5A C21A C22A 124.7(3)
C23A C22A C27A 119.2(3)
C23A C22A C21A 116.0(3)
C27A C22A C21A 124.7(3)
C24A C23A C22A 123.3(4)
C25A C24A C23A 118.6(4)
C26A C25A C24A 119.4(4)
C25A C26A C27A 124.2(3)
C25A C26A N8A 116.5(3)
C27A C26A N8A 119.2(3)
O7A C27A C26A 120.5(3)
O7A C27A C22A 124.5(3)
C26A C27A C22A 114.9(3)
O10A C28A C29A 120.7(3)
O10A C28A C33A 124.6(3)
C29A C28A C33A 114.6(3)
C30A C29A C28A 123.6(3)
C30A C29A N7A 115.9(3)
C28A C29A N7A 120.6(3)
C31A C30A C29A 120.3(4)
C30A C31A C32A 118.8(3)
C31A C32A C33A 122.5(3)
C32A C33A C34A 115.4(3)
C32A C33A C28A 120.2(3)
C34A C33A C28A 124.4(3)
N6A C34A C33A 125.7(3)
O2A N1A O1A 123.1(4)
O2A N1A C2A 119.4(3)
O1A N1A C2A 117.5(4)
C7A N2A C8A 121.3(3)
C7A N2A Zn1A 124.6(2)
C8A N2A Zn1A 113.7(2)
C14A N3A C13A 122.3(3)
C14A N3A Zn1A 123.2(2)
C13A N3A Zn1A 113.5(2)
O5A N4A O6A 123.2(3)
O5A N4A C19A 119.4(3)
O6A N4A C19A 117.4(3)
C21A N5A C10A 121.5(3)
C21A N5A Zn2A 123.8(2)
C10A N5A Zn2A 113.7(2)
C34A N6A C11A 120.8(3)
C34A N6A Zn2A 124.3(2)
C11A N6A Zn2A 113.9(2)
O12A N7A O11A 122.5(3)
O12A N7A C29A 118.7(3)
O11A N7A C29A 118.7(3)
O9A N8A O8A 122.9(3)
O9A N8A C26A 118.9(3)
O8A N8A C26A 118.1(3)
C1A O3A Zn1A 129.0(2)
C20A O4A Zn1A 126.9(2)
C27A O7A Zn2A 127.3(2)
C28A O10A Zn2A 128.7(2)
O3A Zn1A O4A 99.35(10)
O3A Zn1A N3A 169.05(10)
O4A Zn1A N3A 90.50(10)
O3A Zn1A N2A 90.60(10)
O4A Zn1A N2A 169.16(11)
N3A Zn1A N2A 79.97(11)
O3A Zn1A O2AA 98.40(10)
O4A Zn1A O2AA 88.68(10)
N3A Zn1A O2AA 86.51(10)
N2A Zn1A O2AA 85.61(9)
O3A Zn1A O1AA 92.10(13)
O4A Zn1A O1AA 91.50(12)
N3A Zn1A O1AA 82.82(13)
N2A Zn1A O1AA 92.41(11)
O2AA Zn1A O1AA 169.33(12)
O3A Zn1A O1AX 87.5(6)
O4A Zn1A O1AX 95.3(5)
N3A Zn1A O1AX 86.8(6)
N2A Zn1A O1AX 89.4(4)
O2AA Zn1A O1AX 172.2(3)
O1AA Zn1A O1AX 5.5(8)
O10A Zn2A O7A 100.71(10)
O10A Zn2A N5A 168.43(10)
O7A Zn2A N5A 89.87(10)
O10A Zn2A N6A 90.22(11)
O7A Zn2A N6A 167.24(11)
N5A Zn2A N6A 79.86(11)
O10A Zn2A O3AA 97.60(10)
O7A Zn2A O3AA 88.09(10)
N5A Zn2A O3AA 87.33(10)
N6A Zn2A O3AA 83.91(10)
O10A Zn2A O4AX 96.1(7)
O7A Zn2A O4AX 91.4(6)
N5A Zn2A O4AX 78.9(7)
N6A Zn2A O4AX 94.0(5)
O3AA Zn2A O4AX 166.2(7)
O10A Zn2A O4AA 90.33(13)
O7A Zn2A O4AA 93.88(12)
N5A Zn2A O4AA 84.24(12)
N6A Zn2A O4AA 92.62(11)
O3AA Zn2A O4AA 171.34(11)
O4AX Zn2A O4AA 5.9(9)
S1AA O1AA Zn1A 117.65(16)
O1AA S1AA C1AA 104.7(2)
O1AA S1AA C2AA 105.7(2)
C1AA S1AA C2AA 98.2(3)
S1AX O1AX Zn1A 139.5(6)
O1AX S1AX C1AX 103.8(6)
O1AX S1AX C2AX 105.6(6)
C1AX S1AX C2AX 98.1(6)
O4AA S4AA C8AA 106.72(18)
O4AA S4AA C7AA 106.5(2)
C8AA S4AA C7AA 97.1(3)
S4AA O4AA Zn2A 136.01(17)
O4AX S4AX C8AX 106.7(7)
O4AX S4AX C7AX 106.0(6)
C8AX S4AX C7AX 97.0(6)
S4AX O4AX Zn2A 111.6(6)
S2AA O2AA Zn1A 133.90(15)
O2AA S2AA C3AA 106.78(16)
O2AA S2AA C4AA 105.46(15)
C3AA S2AA C4AA 98.12(19)
S3AA O3AA Zn2A 134.66(15)
O3AA S3AA C6AA 106.33(16)
O3AA S3AA C5AA 107.29(15)
C6AA S3AA C5AA 98.04(18)
O3B C1B C2B 121.8(3)
O3B C1B C6B 124.6(3)
C2B C1B C6B 113.6(3)
C3B C2B C1B 124.0(3)
C3B C2B N1B 116.1(3)
C1B C2B N1B 120.0(3)
C4B C3B C2B 120.7(4)
C3B C4B C5B 118.4(3)
C4B C5B C6B 121.9(3)
C5B C6B C1B 121.4(3)
C5B C6B C7B 114.6(3)
C1B C6B C7B 124.0(3)
N2B C7B C6B 125.8(3)
C9B C8B N2B 124.3(3)
C9B C8B C13B 118.8(3)
N2B C8B C13B 116.8(3)
C8B C9B C10B 121.8(3)
C9B C10B N5B 123.5(3)
C9B C10B C11B 119.1(3)
N5B C10B C11B 117.4(3)
C12B C11B N7B 125.0(3)
C12B C11B C10B 118.9(3)
N7B C11B C10B 116.1(3)
C13B C12B C11B 121.9(3)
C12B C13B N3B 124.3(3)
C12B C13B C8B 119.4(3)
N3B C13B C8B 116.3(3)
N3B C14B C15B 125.1(3)
C16B C15B C20B 119.3(3)
C16B C15B C14B 115.4(3)
C20B C15B C14B 125.3(3)
C17B C16B C15B 122.4(4)
C16B C17B C18B 119.7(4)
C19B C18B C17B 118.5(3)
C18B C19B C20B 124.8(3)
C18B C19B N4B 116.2(3)
C20B C19B N4B 118.9(3)
O4B C20B C19B 120.2(3)
O4B C20B C15B 124.8(3)
C19B C20B C15B 115.0(3)
N5B C21B C22B 126.0(3)
C23B C22B C27B 119.7(3)
C23B C22B C21B 115.5(3)
C27B C22B C21B 124.7(3)
C24B C23B C22B 123.3(4)
C23B C24B C25B 118.4(4)
C26B C25B C24B 119.7(4)
C25B C26B C27B 124.3(4)
C25B C26B N6B 117.1(3)
C27B C26B N6B 118.6(3)
O7B C27B C22B 125.5(3)
O7B C27B C26B 120.1(3)
C22B C27B C26B 114.3(3)
O10B C28B C29B 120.8(3)
O10B C28B C33B 125.0(3)
C29B C28B C33B 114.2(3)
C30B C29B C28B 123.3(3)
C30B C29B N8B 116.5(3)
C28B C29B N8B 120.1(3)
C31B C30B C29B 121.1(4)
C32B C31B C30B 118.3(3)
C31B C32B C33B 122.1(3)
C32B C33B C28B 120.9(3)
C32B C33B C34B 114.8(3)
C28B C33B C34B 124.3(3)
N7B C34B C33B 125.1(3)
O1B N1B O2B 122.8(3)
O1B N1B C2B 117.4(4)
O2B N1B C2B 119.8(3)
C7B N2B C8B 121.1(3)
C7B N2B Zn1B 125.4(2)
C8B N2B Zn1B 113.3(2)
C14B N3B C13B 122.4(3)
C14B N3B Zn1B 123.9(2)
C13B N3B Zn1B 113.3(2)
O5B N4B O6B 123.8(3)
O5B N4B C19B 118.6(3)
O6B N4B C19B 117.5(3)
C21B N5B C10B 122.9(3)
C21B N5B Zn2B 124.3(2)
C10B N5B Zn2B 112.8(2)
O9B N6B O8B 123.7(3)
O9B N6B C26B 118.9(3)
O8B N6B C26B 117.3(3)
C34B N7B C11B 120.9(3)
C34B N7B Zn2B 125.2(2)
C11B N7B Zn2B 113.6(2)
O12B N8B O11B 122.7(3)
O12B N8B C29B 118.0(3)
O11B N8B C29B 119.2(3)
C1B O3B Zn1B 129.7(2)
C20B O4B Zn1B 127.5(2)
C27B O7B Zn2B 127.8(2)
C28B O10B Zn2B 129.6(2)
O3B Zn1B O4B 99.05(10)
O3B Zn1B N2B 90.18(10)
O4B Zn1B N2B 170.14(11)
O3B Zn1B N3B 169.21(10)
O4B Zn1B N3B 90.96(10)
N2B Zn1B N3B 80.10(11)
O3B Zn1B O1BB 98.20(10)
O4B Zn1B O1BB 89.12(10)
N2B Zn1B O1BB 86.14(10)
N3B Zn1B O1BB 85.90(9)
O3B Zn1B O2BX 95.1(6)
O4B Zn1B O2BX 88.4(4)
N2B Zn1B O2BX 94.3(3)
N3B Zn1B O2BX 81.1(5)
O1BB Zn1B O2BX 166.7(6)
O3B Zn1B O2BB 90.74(13)
O4B Zn1B O2BB 93.91(12)
N2B Zn1B O2BB 89.39(11)
N3B Zn1B O2BB 84.53(12)
O1BB Zn1B O2BB 170.01(11)
O2BX Zn1B O2BB 6.6(7)
O10B Zn2B O7B 98.19(10)
O10B Zn2B N5B 170.40(10)
O7B Zn2B N5B 91.40(10)
O10B Zn2B N7B 90.32(10)
O7B Zn2B N7B 170.72(11)
N5B Zn2B N7B 80.15(11)
O10B Zn2B O3BX 98.9(6)
O7B Zn2B O3BX 86.4(5)
N5B Zn2B O3BX 81.1(6)
N7B Zn2B O3BX 96.0(4)
O10B Zn2B O3BB 90.82(10)
O7B Zn2B O3BB 94.46(10)
N5B Zn2B O3BB 87.91(11)
N7B Zn2B O3BB 89.08(10)
O3BX Zn2B O3BB 10.7(7)
O10B Zn2B O4BB 97.61(10)
O7B Zn2B O4BB 89.31(10)
N5B Zn2B O4BB 82.94(10)
N7B Zn2B O4BB 85.88(10)
O3BX Zn2B O4BB 163.3(7)
O3BB Zn2B O4BB 170.19(10)
O2BB S2BB C3BB 106.54(19)
O2BB S2BB C4BB 106.5(2)
C3BB S2BB C4BB 97.3(3)
S2BB O2BB Zn1B 135.77(18)
O2BX S2BX C3BX 106.4(6)
O2BX S2BX C4BX 106.1(6)
C3BX S2BX C4BX 96.9(6)
S2BX O2BX Zn1B 118.2(5)
O3BB S3BB C6BB 106.80(18)
O3BB S3BB C5BB 106.3(2)
C6BB S3BB C5BB 98.7(2)
S3BB O3BB Zn2B 133.21(16)
O3BX S3BX C6BX 105.9(7)
O3BX S3BX C5BX 105.9(7)
C6BX S3BX C5BX 98.3(6)
S3BX O3BX Zn2B 105.5(6)
S1BB O1BB Zn1B 133.13(15)
O1BB S1BB C1BB 107.03(16)
O1BB S1BB C2BB 106.15(15)
C1BB S1BB C2BB 98.11(19)
O4BB S4BB C8BB 106.48(16)
O4BB S4BB C7BB 106.62(16)
C8BB S4BB C7BB 98.5(2)
S4BB O4BB Zn2B 134.34(15)
O1E S1E C1E 104.7(2)
O1E S1E C2E 106.7(2)
C1E S1E C2E 96.2(2)
O1F S1F C2F 105.6(2)
O1F S1F C1F 107.06(19)
C2F S1F C1F 98.1(2)
O1G S1G C1G 104.0(2)
O1G S1G C2G 107.7(2)
C1G S1G C2G 97.8(3)
S1K' C1K S1K 34.05(12)
S1K C2K S1K' 34.15(12)
O1K S1K C2K 109.4(2)
O1K S1K C1K 106.9(2)
C2K S1K C1K 99.0(2)
O1K' S1K' C1K 107.9(3)
O1K' S1K' C2K 106.3(3)
C1K S1K' C2K 99.3(3)
S1L C1L S1L' 35.35(13)
S1L' C2L S1L 34.97(13)
O1L S1L C1L 109.7(4)
O1L S1L C2L 105.7(3)
C1L S1L C2L 98.2(2)
O1L' S1L' C2L 108.1(7)
O1L' S1L' C1L 105.8(7)
C2L S1L' C1L 99.7(3)
O1M S1M C1M 110.0(4)
O1M S1M C2M 109.0(5)
C1M S1M C2M 100.7(5)
O1M' S1M' C1M' 109.7(4)
O1M' S1M' C2M' 108.2(5)
C1M' S1M' C2M' 100.3(4)
O1N S1N C2N 107.1(2)
O1N S1N C1N 105.6(2)
C2N S1N C1N 98.1(3)
O1N' S1N' C2N' 107.6(7)
O1N' S1N' C1N' 105.8(7)
C2N' S1N' C1N' 98.5(6)
O1P S1P C2P 111.1(8)
O1P S1P C1P 106.2(10)
C2P S1P C1P 98.0(3)
C1P' S1P' C2P' 98.1(3)
O1P* S1P* C2P* 105.1(4)
O1P* S1P* C1P* 105.3(4)
C2P* S1P* C1P* 92.3(7)
O1W S1W C2W 105.8(5)
O1W S1W C1W 107.4(5)
C2W S1W C1W 98.3(4)

loop_
_geom_bond_atom_site_label_1
_geom_bond_atom_site_label_2
_geom_bond_distance
C1A O3A 1.286(4)
C1A C2A 1.421(5)
C1A C6A 1.447(5)
C2A C3A 1.388(5)
C2A N1A 1.456(5)
C3A C4A 1.376(5)
C4A C5A 1.387(5)
C5A C6A 1.406(5)
C6A C7A 1.440(5)
C7A N2A 1.289(4)
C8A C9A 1.392(4)
C8A N2A 1.402(4)
C8A C13A 1.433(4)
C9A C10A 1.383(4)
C10A N5A 1.416(4)
C10A C11A 1.433(5)
C11A C12A 1.398(4)
C11A N6A 1.402(4)
C12A C13A 1.382(4)
C13A N3A 1.410(4)
C14A N3A 1.285(4)
C14A C15A 1.446(4)
C15A C16A 1.407(5)
C15A C20A 1.449(5)
C16A C17A 1.376(5)
C17A C18A 1.384(5)
C18A C19A 1.376(5)
C19A C20A 1.437(4)
C19A N4A 1.456(4)
C20A O4A 1.270(4)
C21A N5A 1.285(4)
C21A C22A 1.447(5)
C22A C23A 1.398(5)
C22A C27A 1.439(5)
C23A C24A 1.390(5)
C24A C25A 1.384(5)
C25A C26A 1.383(5)
C26A C27A 1.429(5)
C26A N8A 1.450(4)
C27A O7A 1.274(4)
C28A O10A 1.280(4)
C28A C29A 1.431(5)
C28A C33A 1.448(5)
C29A C30A 1.389(5)
C29A N7A 1.456(4)
C30A C31A 1.384(5)
C31A C32A 1.385(5)
C32A C33A 1.407(5)
C33A C34A 1.435(5)
C34A N6A 1.292(4)
N1A O2A 1.228(4)
N1A O1A 1.231(4)
N2A Zn1A 2.090(3)
N3A Zn1A 2.080(3)
N4A O5A 1.225(4)
N4A O6A 1.236(4)
N5A Zn2A 2.083(3)
N6A Zn2A 2.089(3)
N7A O12A 1.218(4)
N7A O11A 1.229(4)
N8A O9A 1.220(4)
N8A O8A 1.228(4)
O3A Zn1A 1.976(3)
O4A Zn1A 1.991(2)
O7A Zn2A 1.993(2)
O10A Zn2A 1.978(3)
Zn1A O2AA 2.204(2)
Zn1A O1AA 2.242(2)
Zn1A O1AX 2.244(5)
Zn2A O3AA 2.216(2)
Zn2A O4AX 2.246(5)
Zn2A O4AA 2.247(3)
O1AA S1AA 1.519(3)
C1AA S1AA 1.756(4)
C2AA S1AA 1.786(4)
O1AX S1AX 1.522(5)
C1AX S1AX 1.758(6)
C2AX S1AX 1.786(6)
S4AA O4AA 1.513(3)
S4AA C8AA 1.780(4)
S4AA C7AA 1.789(5)
S4AX O4AX 1.513(5)
S4AX C8AX 1.779(6)
S4AX C7AX 1.791(7)
C3AA S2AA 1.789(4)
C4AA S2AA 1.790(4)
O2AA S2AA 1.508(2)
O3AA S3AA 1.506(2)
S3AA C6AA 1.780(4)
S3AA C5AA 1.782(4)
C1B O3B 1.287(4)
C1B C2B 1.428(5)
C1B C6B 1.444(4)
C2B C3B 1.384(5)
C2B N1B 1.458(4)
C3B C4B 1.384(5)
C4B C5B 1.384(5)
C5B C6B 1.403(4)
C6B C7B 1.447(5)
C7B N2B 1.293(4)
C8B C9B 1.392(4)
C8B N2B 1.404(4)
C8B C13B 1.421(4)
C9B C10B 1.396(4)
C10B N5B 1.410(4)
C10B C11B 1.418(4)
C11B C12B 1.397(4)
C11B N7B 1.404(4)
C12B C13B 1.382(4)
C13B N3B 1.414(4)
C14B N3B 1.290(4)
C14B C15B 1.446(4)
C15B C16B 1.409(5)
C15B C20B 1.436(5)
C16B C17B 1.381(5)
C17B C18B 1.388(5)
C18B C19B 1.377(5)
C19B C20B 1.425(4)
C19B N4B 1.460(4)
C20B O4B 1.279(4)
C21B N5B 1.292(4)
C21B C22B 1.441(5)
C22B C23B 1.416(5)
C22B C27B 1.435(5)
C23B C24B 1.369(5)
C24B C25B 1.399(6)
C25B C26B 1.376(5)
C26B C27B 1.437(4)
C26B N6B 1.455(5)
C27B O7B 1.278(4)
C28B O10B 1.280(4)
C28B C29B 1.431(5)
C28B C33B 1.440(4)
C29B C30B 1.384(5)
C29B N8B 1.448(5)
C30B C31B 1.383(5)
C31B C32B 1.383(5)
C32B C33B 1.408(4)
C33B C34B 1.450(5)
C34B N7B 1.294(4)
N1B O1B 1.229(4)
N1B O2B 1.230(4)
N2B Zn1B 2.083(3)
N3B Zn1B 2.084(3)
N4B O5B 1.223(4)
N4B O6B 1.232(4)
N5B Zn2B 2.082(3)
N6B O9B 1.216(4)
N6B O8B 1.235(4)
N7B Zn2B 2.088(3)
N8B O12B 1.229(4)
N8B O11B 1.230(4)
O3B Zn1B 1.980(2)
O4B Zn1B 1.986(2)
O7B Zn2B 1.993(2)
O10B Zn2B 1.967(2)
Zn1B O1BB 2.217(2)
Zn1B O2BX 2.264(5)
Zn1B O2BB 2.264(3)
Zn2B O3BX 2.243(5)
Zn2B O3BB 2.246(2)
Zn2B O4BB 2.250(2)
C3BB S2BB 1.774(4)
C4BB S2BB 1.779(5)
S2BB O2BB 1.512(3)
C3BX S2BX 1.772(6)
C4BX S2BX 1.781(7)
S2BX O2BX 1.512(5)
C5BB S3BB 1.784(5)
C6BB S3BB 1.765(4)
S3BB O3BB 1.515(3)
C5BX S3BX 1.786(7)
C6BX S3BX 1.769(6)
S3BX O3BX 1.516(5)
C1BB S1BB 1.785(4)
C2BB S1BB 1.789(3)
O1BB S1BB 1.510(2)
C7BB S4BB 1.779(4)
C8BB S4BB 1.773(4)
S4BB O4BB 1.509(2)
C1E S1E 1.764(5)
C2E S1E 1.784(4)
O1E S1E 1.502(3)
C1F S1F 1.785(4)
C2F S1F 1.771(4)
O1F S1F 1.505(3)
C1G S1G 1.773(5)
C2G S1G 1.790(4)
O1G S1G 1.495(3)
C1K S1K' 1.755(3)
C1K S1K 1.808(3)
C2K S1K 1.754(3)
C2K S1K' 1.799(3)
S1K O1K 1.490(3)
S1K' O1K' 1.510(4)
C1L S1L 1.758(4)
C1L S1L' 1.783(5)
C2L S1L' 1.753(5)
C2L S1L 1.819(4)
S1L O1L 1.491(7)
S1L' O1L' 1.487(16)
S1M O1M 1.490(4)
S1M C1M 1.755(5)
S1M C2M 1.760(6)
S1M' O1M' 1.492(4)
S1M' C1M' 1.755(6)
S1M' C2M' 1.760(6)
C1N S1N 1.798(5)
C2N S1N 1.773(4)
S1N O1N 1.505(3)
C1N' S1N' 1.797(7)
C2N' S1N' 1.769(6)
S1N' O1N' 1.503(6)
O1P S1P 1.517(5)
S1P C2P 1.789(5)
S1P C1P 1.789(5)
S1P' C1P' 1.785(5)
S1P' C2P' 1.789(5)
O1P* S1P* 1.521(5)
C1P* S1P* 1.801(5)
C2P* S1P* 1.796(5)
C1W S1W 1.785(5)
C2W S1W 1.771(5)
O1W S1W 1.503(4)

loop_
_geom_torsion_atom_site_label_1
_geom_torsion_atom_site_label_2
_geom_torsion_atom_site_label_3
_geom_torsion_atom_site_label_4
_geom_torsion
O3A C1A C2A C3A 178.5(3)
C6A C1A C2A C3A -0.4(5)
O3A C1A C2A N1A -1.5(5)
C6A C1A C2A N1A 179.7(3)
C1A C2A C3A C4A 1.6(6)
N1A C2A C3A C4A -178.5(3)
C2A C3A C4A C5A -1.8(6)
C3A C4A C5A C6A 0.9(5)
C4A C5A C6A C7A -178.5(3)
C4A C5A C6A C1A 0.3(5)
O3A C1A C6A C5A -179.3(3)
C2A C1A C6A C5A -0.5(5)
O3A C1A C6A C7A -0.7(5)
C2A C1A C6A C7A 178.1(3)
C5A C6A C7A N2A 178.7(3)
C1A C6A C7A N2A 0.0(5)
N2A C8A C9A C10A -179.3(3)
C13A C8A C9A C10A 0.4(5)
C8A C9A C10A N5A -179.6(3)
C8A C9A C10A C11A -1.2(5)
C9A C10A C11A C12A 2.1(4)
N5A C10A C11A C12A -179.4(3)
C9A C10A C11A N6A -178.3(3)
N5A C10A C11A N6A 0.2(4)
N6A C11A C12A C13A 178.2(3)
C10A C11A C12A C13A -2.3(5)
C11A C12A C13A N3A -179.9(3)
C11A C12A C13A C8A 1.4(5)
C9A C8A C13A C12A -0.4(4)
N2A C8A C13A C12A 179.2(3)
C9A C8A C13A N3A -179.2(3)
N2A C8A C13A N3A 0.5(4)
N3A C14A C15A C16A -175.2(3)
N3A C14A C15A C20A 4.6(5)
C14A C15A C16A C17A 179.4(4)
C20A C15A C16A C17A -0.4(6)
C15A C16A C17A C18A 2.8(6)
C16A C17A C18A C19A -0.7(6)
C17A C18A C19A C20A -4.0(6)
C17A C18A C19A N4A 178.4(3)
C18A C19A C20A O4A -172.4(3)
N4A C19A C20A O4A 5.2(5)
C18A C19A C20A C15A 6.1(5)
N4A C19A C20A C15A -176.4(3)
C16A C15A C20A O4A 174.7(3)
C14A C15A C20A O4A -5.1(5)
C16A C15A C20A C19A -3.7(5)
C14A C15A C20A C19A 176.4(3)
N5A C21A C22A C23A 172.7(4)
N5A C21A C22A C27A -7.5(6)
C27A C22A C23A C24A -0.6(7)
C21A C22A C23A C24A 179.2(4)
C22A C23A C24A C25A -3.2(8)
C23A C24A C25A C26A 1.3(7)
C24A C25A C26A C27A 4.6(7)
C24A C25A C26A N8A -178.8(4)
C25A C26A C27A O7A 168.5(4)
N8A C26A C27A O7A -8.0(5)
C25A C26A C27A C22A -8.0(6)
N8A C26A C27A C22A 175.4(3)
C23A C22A C27A O7A -170.5(4)
C21A C22A C27A O7A 9.7(6)
C23A C22A C27A C26A 5.9(5)
C21A C22A C27A C26A -173.9(4)
O10A C28A C29A C30A 179.5(3)
C33A C28A C29A C30A -0.6(5)
O10A C28A C29A N7A -1.0(5)
C33A C28A C29A N7A 178.9(3)
C28A C29A C30A C31A -1.2(5)
N7A C29A C30A C31A 179.3(3)
C29A C30A C31A C32A 2.4(5)
C30A C31A C32A C33A -1.8(5)
C31A C32A C33A C34A 179.3(3)
C31A C32A C33A C28A 0.0(5)
O10A C28A C33A C32A -178.9(3)
C29A C28A C33A C32A 1.2(4)
O10A C28A C33A C34A 1.8(5)
C29A C28A C33A C34A -178.1(3)
C32A C33A C34A N6A -179.4(3)
C28A C33A C34A N6A 0.0(5)
C3A C2A N1A O2A 138.4(4)
C1A C2A N1A O2A -41.6(5)
C3A C2A N1A O1A -40.6(5)
C1A C2A N1A O1A 139.4(4)
C6A C7A N2A C8A 178.5(3)
C6A C7A N2A Zn1A 6.1(5)
C9A C8A N2A C7A 2.7(5)
C13A C8A N2A C7A -177.0(3)
C9A C8A N2A Zn1A 175.9(2)
C13A C8A N2A Zn1A -3.8(3)
C15A C14A N3A C13A 179.7(3)
C15A C14A N3A Zn1A 12.1(5)
C12A C13A N3A C14A 15.6(5)
C8A C13A N3A C14A -165.7(3)
C12A C13A N3A Zn1A -175.6(2)
C8A C13A N3A Zn1A 3.0(3)
C18A C19A N4A O5A -138.7(4)
C20A C19A N4A O5A 43.5(5)
C18A C19A N4A O6A 39.8(5)
C20A C19A N4A O6A -138.0(3)
C22A C21A N5A C10A 179.7(3)
C22A C21A N5A Zn2A -12.3(5)
C9A C10A N5A C21A -15.1(5)
C11A C10A N5A C21A 166.5(3)
C9A C10A N5A Zn2A 175.8(2)
C11A C10A N5A Zn2A -2.6(3)
C33A C34A N6A C11A -178.5(3)
C33A C34A N6A Zn2A -10.6(5)
C12A C11A N6A C34A -9.0(5)
C10A C11A N6A C34A 171.4(3)
C12A C11A N6A Zn2A -178.1(2)
C10A C11A N6A Zn2A 2.3(3)
C30A C29A N7A O12A 34.3(5)
C28A C29A N7A O12A -145.3(3)
C30A C29A N7A O11A -143.7(4)
C28A C29A N7A O11A 36.7(5)
C25A C26A N8A O9A 142.9(4)
C27A C26A N8A O9A -40.3(5)
C25A C26A N8A O8A -35.6(5)
C27A C26A N8A O8A 141.2(3)
C2A C1A O3A Zn1A 175.7(2)
C6A C1A O3A Zn1A -5.6(5)
C19A C20A O4A Zn1A 165.9(2)
C15A C20A O4A Zn1A -12.4(5)
C26A C27A O7A Zn2A -166.6(2)
C22A C27A O7A Zn2A 9.6(5)
C29A C28A O10A Zn2A -171.7(2)
C33A C28A O10A Zn2A 8.5(5)
C1A O3A Zn1A O4A -167.2(3)
C1A O3A Zn1A N3A 38.9(7)
C1A O3A Zn1A N2A 8.4(3)
C1A O3A Zn1A O2AA -77.2(3)
C1A O3A Zn1A O1AA 100.9(3)
C1A O3A Zn1A O1AX 97.8(5)
C20A O4A Zn1A O3A -154.2(3)
C20A O4A Zn1A N3A 21.0(3)
C20A O4A Zn1A N2A 49.3(7)
C20A O4A Zn1A O2AA 107.5(3)
C20A O4A Zn1A O1AA -61.9(3)
C20A O4A Zn1A O1AX -65.9(6)
C14A N3A Zn1A O3A 133.8(5)
C13A N3A Zn1A O3A -34.8(6)
C14A N3A Zn1A O4A -20.4(3)
C13A N3A Zn1A O4A 171.0(2)
C14A N3A Zn1A N2A 164.8(3)
C13A N3A Zn1A N2A -3.8(2)
C14A N3A Zn1A O2AA -109.1(3)
C13A N3A Zn1A O2AA 82.3(2)
C14A N3A Zn1A O1AA 71.0(3)
C13A N3A Zn1A O1AA -97.6(2)
C14A N3A Zn1A O1AX 74.8(6)
C13A N3A Zn1A O1AX -93.8(6)
C7A N2A Zn1A O3A -8.5(3)
C8A N2A Zn1A O3A 178.5(2)
C7A N2A Zn1A O4A 148.3(5)
C8A N2A Zn1A O4A -24.7(6)
C7A N2A Zn1A N3A 177.1(3)
C8A N2A Zn1A N3A 4.1(2)
C7A N2A Zn1A O2AA 89.9(3)
C8A N2A Zn1A O2AA -83.1(2)
C7A N2A Zn1A O1AA -100.7(3)
C8A N2A Zn1A O1AA 86.4(2)
C7A N2A Zn1A O1AX -96.1(7)
C8A N2A Zn1A O1AX 91.0(7)
C28A O10A Zn2A O7A 159.6(3)
C28A O10A Zn2A N5A -44.6(7)
C28A O10A Zn2A N6A -13.7(3)
C28A O10A Zn2A O3AA 70.1(3)
C28A O10A Zn2A O4AX -107.8(5)
C28A O10A Zn2A O4AA -106.4(3)
C27A O7A Zn2A O10A 154.5(3)
C27A O7A Zn2A N5A -20.7(3)
C27A O7A Zn2A N6A -57.0(6)
C27A O7A Zn2A O3AA -108.1(3)
C27A O7A Zn2A O4AX 58.1(7)
C27A O7A Zn2A O4AA 63.5(3)
C21A N5A Zn2A O10A -134.5(5)
C10A N5A Zn2A O10A 34.3(6)
C21A N5A Zn2A O7A 21.7(3)
C10A N5A Zn2A O7A -169.4(2)
C21A N5A Zn2A N6A -165.9(3)
C10A N5A Zn2A N6A 3.0(2)
C21A N5A Zn2A O3AA 109.8(3)
C10A N5A Zn2A O3AA -81.3(2)
C21A N5A Zn2A O4AX -69.7(6)
C10A N5A Zn2A O4AX 99.1(6)
C21A N5A Zn2A O4AA -72.2(3)
C10A N5A Zn2A O4AA 96.7(2)
C34A N6A Zn2A O10A 14.5(3)
C11A N6A Zn2A O10A -176.9(2)
C34A N6A Zn2A O7A -134.6(4)
C11A N6A Zn2A O7A 34.0(6)
C34A N6A Zn2A N5A -171.5(3)
C11A N6A Zn2A N5A -2.9(2)
C34A N6A Zn2A O3AA -83.2(3)
C11A N6A Zn2A O3AA 85.5(2)
C34A N6A Zn2A O4AX 110.6(8)
C11A N6A Zn2A O4AX -80.8(8)
C34A N6A Zn2A O4AA 104.8(3)
C11A N6A Zn2A O4AA -86.5(2)
O3A Zn1A O1AA S1AA 69.2(3)
O4A Zn1A O1AA S1AA -30.3(3)
N3A Zn1A O1AA S1AA -120.6(3)
N2A Zn1A O1AA S1AA 159.9(3)
O2AA Zn1A O1AA S1AA -121.1(5)
O1AX Zn1A O1AA S1AA 103(3)
Zn1A O1AA S1AA C1AA -125.5(3)
Zn1A O1AA S1AA C2AA 131.4(3)
O3A Zn1A O1AX S1AX 59(2)
O4A Zn1A O1AX S1AX -40(2)
N3A Zn1A O1AX S1AX -130(2)
N2A Zn1A O1AX S1AX 150(2)
O2AA Zn1A O1AX S1AX -161(3)
O1AA Zn1A O1AX S1AX -87(4)
Zn1A O1AX S1AX C1AX -16(3)
Zn1A O1AX S1AX C2AX 87(3)
C8AA S4AA O4AA Zn2A 1.3(4)
C7AA S4AA O4AA Zn2A -101.6(4)
O10A Zn2A O4AA S4AA -50.7(4)
O7A Zn2A O4AA S4AA 50.1(4)
N5A Zn2A O4AA S4AA 139.6(4)
N6A Zn2A O4AA S4AA -140.9(4)
O3AA Zn2A O4AA S4AA 153.0(6)
O4AX Zn2A O4AA S4AA 116(4)
C8AX S4AX O4AX Zn2A 114.0(16)
C7AX S4AX O4AX Zn2A -143.5(17)
O10A Zn2A O4AX S4AX -64.3(16)
O7A Zn2A O4AX S4AX 36.6(16)
N5A Zn2A O4AX S4AX 126.2(17)
N6A Zn2A O4AX S4AX -155.0(15)
O3AA Zn2A O4AX S4AX 124.4(12)
O4AA Zn2A O4AX S4AX -78(3)
O3A Zn1A O2AA S2AA -28.9(2)
O4A Zn1A O2AA S2AA 70.3(2)
N3A Zn1A O2AA S2AA 160.9(2)
N2A Zn1A O2AA S2AA -118.9(2)
O1AA Zn1A O2AA S2AA 161.5(5)
O1AX Zn1A O2AA S2AA -169(5)
Zn1A O2AA S2AA C3AA -24.8(3)
Zn1A O2AA S2AA C4AA 78.9(2)
O10A Zn2A O3AA S3AA 32.3(2)
O7A Zn2A O3AA S3AA -68.3(2)
N5A Zn2A O3AA S3AA -158.2(2)
N6A Zn2A O3AA S3AA 121.7(2)
O4AX Zn2A O3AA S3AA -156(2)
O4AA Zn2A O3AA S3AA -171.6(7)
Zn2A O3AA S3AA C6AA -83.2(2)
Zn2A O3AA S3AA C5AA 20.9(3)
O3B C1B C2B C3B -179.6(3)
C6B C1B C2B C3B -0.3(5)
O3B C1B C2B N1B 0.7(5)
C6B C1B C2B N1B 180.0(3)
C1B C2B C3B C4B -1.1(5)
N1B C2B C3B C4B 178.7(3)
C2B C3B C4B C5B 0.9(5)
C3B C4B C5B C6B 0.6(5)
C4B C5B C6B C1B -2.0(5)
C4B C5B C6B C7B 177.2(3)
O3B C1B C6B C5B -178.9(3)
C2B C1B C6B C5B 1.8(5)
O3B C1B C6B C7B 1.9(5)
C2B C1B C6B C7B -177.4(3)
C5B C6B C7B N2B -179.8(3)
C1B C6B C7B N2B -0.6(5)
N2B C8B C9B C10B -179.9(3)
C13B C8B C9B C10B 0.5(5)
C8B C9B C10B N5B 178.3(3)
C8B C9B C10B C11B -0.6(5)
C9B C10B C11B C12B -0.4(4)
N5B C10B C11B C12B -179.4(3)
C9B C10B C11B N7B 180.0(3)
N5B C10B C11B N7B 1.0(4)
N7B C11B C12B C13B -178.8(3)
C10B C11B C12B C13B 1.6(5)
C11B C12B C13B N3B -180.0(3)
C11B C12B C13B C8B -1.8(5)
C9B C8B C13B C12B 0.7(4)
N2B C8B C13B C12B -178.9(3)
C9B C8B C13B N3B 179.1(3)
N2B C8B C13B N3B -0.6(4)
N3B C14B C15B C16B 174.1(3)
N3B C14B C15B C20B -5.0(6)
C20B C15B C16B C17B 0.9(6)
C14B C15B C16B C17B -178.3(4)
C15B C16B C17B C18B -2.9(7)
C16B C17B C18B C19B 0.4(7)
C17B C18B C19B C20B 4.3(6)
C17B C18B C19B N4B -178.8(4)
C18B C19B C20B O4B 170.7(4)
N4B C19B C20B O4B -6.1(5)
C18B C19B C20B C15B -6.1(5)
N4B C19B C20B C15B 177.1(3)
C16B C15B C20B O4B -173.3(3)
C14B C15B C20B O4B 5.8(6)
C16B C15B C20B C19B 3.3(5)
C14B C15B C20B C19B -177.5(3)
N5B C21B C22B C23B -179.1(4)
N5B C21B C22B C27B 3.3(6)
C27B C22B C23B C24B -0.1(7)
C21B C22B C23B C24B -177.8(5)
C22B C23B C24B C25B -1.1(8)
C23B C24B C25B C26B 4.1(8)
C24B C25B C26B C27B -6.2(7)
C24B C25B C26B N6B 174.6(4)
C23B C22B C27B O7B 176.1(4)
C21B C22B C27B O7B -6.4(6)
C23B C22B C27B C26B -1.6(5)
C21B C22B C27B C26B 175.9(4)
C25B C26B C27B O7B -173.0(4)
N6B C26B C27B O7B 6.2(5)
C25B C26B C27B C22B 4.8(6)
N6B C26B C27B C22B -176.0(3)
O10B C28B C29B C30B 179.9(3)
C33B C28B C29B C30B -0.5(5)
O10B C28B C29B N8B 0.0(5)
C33B C28B C29B N8B 179.7(3)
C28B C29B C30B C31B 1.9(5)
N8B C29B C30B C31B -178.3(3)
C29B C30B C31B C32B -2.0(5)
C30B C31B C32B C33B 0.9(5)
C31B C32B C33B C28B 0.4(5)
C31B C32B C33B C34B -178.8(3)
O10B C28B C33B C32B 179.0(3)
C29B C28B C33B C32B -0.6(5)
O10B C28B C33B C34B -1.8(5)
C29B C28B C33B C34B 178.5(3)
C32B C33B C34B N7B 178.0(3)
C28B C33B C34B N7B -1.2(5)
C3B C2B N1B O1B 31.8(5)
C1B C2B N1B O1B -148.4(4)
C3B C2B N1B O2B -146.8(4)
C1B C2B N1B O2B 32.9(5)
C6B C7B N2B C8B -179.2(3)
C6B C7B N2B Zn1B -3.6(5)
C9B C8B N2B C7B 0.2(5)
C13B C8B N2B C7B 179.8(3)
C9B C8B N2B Zn1B -176.0(2)
C13B C8B N2B Zn1B 3.6(3)
C15B C14B N3B C13B 179.6(3)
C15B C14B N3B Zn1B -8.3(5)
C12B C13B N3B C14B -11.8(5)
C8B C13B N3B C14B 170.0(3)
C12B C13B N3B Zn1B 175.5(2)
C8B C13B N3B Zn1B -2.8(3)
C18B C19B N4B O5B 139.3(4)
C20B C19B N4B O5B -43.6(5)
C18B C19B N4B O6B -40.9(5)
C20B C19B N4B O6B 136.2(4)
C22B C21B N5B C10B -178.0(3)
C22B C21B N5B Zn2B 0.9(5)
C9B C10B N5B C21B -1.1(5)
C11B C10B N5B C21B 177.8(3)
C9B C10B N5B Zn2B 179.8(2)
C11B C10B N5B Zn2B -1.2(3)
C25B C26B N6B O9B -133.8(4)
C27B C26B N6B O9B 46.9(5)
C25B C26B N6B O8B 43.8(5)
C27B C26B N6B O8B -135.4(4)
C33B C34B N7B C11B -179.8(3)
C33B C34B N7B Zn2B 7.3(5)
C12B C11B N7B C34B 6.5(5)
C10B C11B N7B C34B -173.9(3)
C12B C11B N7B Zn2B -179.8(3)
C10B C11B N7B Zn2B -0.2(3)
C30B C29B N8B O12B -36.2(5)
C28B C29B N8B O12B 143.7(4)
C30B C29B N8B O11B 141.5(4)
C28B C29B N8B O11B -38.6(5)
C2B C1B O3B Zn1B -179.3(2)
C6B C1B O3B Zn1B 1.5(5)
C19B C20B O4B Zn1B -168.6(2)
C15B C20B O4B Zn1B 7.9(5)
C22B C27B O7B Zn2B 4.6(5)
C26B C27B O7B Zn2B -177.8(2)
C29B C28B O10B Zn2B 177.4(2)
C33B C28B O10B Zn2B -2.2(5)
C1B O3B Zn1B O4B 172.6(3)
C1B O3B Zn1B N2B -3.9(3)
C1B O3B Zn1B N3B -29.6(7)
C1B O3B Zn1B O1BB 82.2(3)
C1B O3B Zn1B O2BX -98.3(4)
C1B O3B Zn1B O2BB -93.3(3)
C20B O4B Zn1B O3B 160.8(3)
C20B O4B Zn1B N2B -39.9(7)
C20B O4B Zn1B N3B -15.2(3)
C20B O4B Zn1B O1BB -101.1(3)
C20B O4B Zn1B O2BX 65.9(6)
C20B O4B Zn1B O2BB 69.4(3)
C7B N2B Zn1B O3B 4.9(3)
C8B N2B Zn1B O3B -179.2(2)
C7B N2B Zn1B O4B -154.7(5)
C8B N2B Zn1B O4B 21.2(7)
C7B N2B Zn1B N3B -179.9(3)
C8B N2B Zn1B N3B -3.9(2)
C7B N2B Zn1B O1BB -93.3(3)
C8B N2B Zn1B O1BB 82.6(2)
C7B N2B Zn1B O2BX 100.0(6)
C8B N2B Zn1B O2BX -84.1(6)
C7B N2B Zn1B O2BB 95.6(3)
C8B N2B Zn1B O2BB -88.5(2)
C14B N3B Zn1B O3B -143.0(5)
C13B N3B Zn1B O3B 29.6(6)
C14B N3B Zn1B O4B 15.1(3)
C13B N3B Zn1B O4B -172.2(2)
C14B N3B Zn1B N2B -169.0(3)
C13B N3B Zn1B N2B 3.6(2)
C14B N3B Zn1B O1BB 104.2(3)
C13B N3B Zn1B O1BB -83.2(2)
C14B N3B Zn1B O2BX -73.1(5)
C13B N3B Zn1B O2BX 99.6(5)
C14B N3B Zn1B O2BB -78.7(3)
C13B N3B Zn1B O2BB 94.0(2)
C28B O10B Zn2B O7B -170.5(3)
C28B O10B Zn2B N5B 12.6(8)
C28B O10B Zn2B N7B 5.7(3)
C28B O10B Zn2B O3BX 101.9(5)
C28B O10B Zn2B O3BB 94.8(3)
C28B O10B Zn2B O4BB -80.1(3)
C27B O7B Zn2B O10B 179.9(3)
C27B O7B Zn2B N5B -0.7(3)
C27B O7B Zn2B N7B 23.5(8)
C27B O7B Zn2B O3BX -81.6(7)
C27B O7B Zn2B O3BB -88.7(3)
C27B O7B Zn2B O4BB 82.3(3)
C21B N5B Zn2B O10B 174.9(5)
C10B N5B Zn2B O10B -6.1(7)
C21B N5B Zn2B O7B -2.0(3)
C10B N5B Zn2B O7B 177.0(2)
C21B N5B Zn2B N7B -178.2(3)
C10B N5B Zn2B N7B 0.8(2)
C21B N5B Zn2B O3BX 84.1(6)
C10B N5B Zn2B O3BX -96.9(5)
C21B N5B Zn2B O3BB 92.4(3)
C10B N5B Zn2B O3BB -88.6(2)
C21B N5B Zn2B O4BB -91.2(3)
C10B N5B Zn2B O4BB 87.9(2)
C34B N7B Zn2B O10B -8.1(3)
C11B N7B Zn2B O10B 178.5(2)
C34B N7B Zn2B O7B 148.5(6)
C11B N7B Zn2B O7B -24.9(7)
C34B N7B Zn2B N5B 173.0(3)
C11B N7B Zn2B N5B -0.4(2)
C34B N7B Zn2B O3BX -107.1(7)
C11B N7B Zn2B O3BX 79.5(7)
C34B N7B Zn2B O3BB -98.9(3)
C11B N7B Zn2B O3BB 87.7(2)
C34B N7B Zn2B O4BB 89.5(3)
C11B N7B Zn2B O4BB -83.9(2)
C3BB S2BB O2BB Zn1B 13.5(4)
C4BB S2BB O2BB Zn1B -89.5(4)
O3B Zn1B O2BB S2BB -59.3(4)
O4B Zn1B O2BB S2BB 39.8(4)
N2B Zn1B O2BB S2BB -149.5(4)
N3B Zn1B O2BB S2BB 130.4(4)
O1BB Zn1B O2BB S2BB 147.2(5)
O2BX Zn1B O2BB S2BB 72(3)
C3BX S2BX O2BX Zn1B 122.0(14)
C4BX S2BX O2BX Zn1B -135.5(13)
O3B Zn1B O2BX S2BX -67.3(14)
O4B Zn1B O2BX S2BX 31.7(13)
N2B Zn1B O2BX S2BX -157.8(13)
N3B Zn1B O2BX S2BX 122.9(14)
O1BB Zn1B O2BX S2BX 110.9(10)
O2BB Zn1B O2BX S2BX -116(4)
C6BB S3BB O3BB Zn2B -23.9(3)
C5BB S3BB O3BB Zn2B 80.7(3)
O10B Zn2B O3BB S3BB 65.3(2)
O7B Zn2B O3BB S3BB -32.9(2)
N5B Zn2B O3BB S3BB -124.2(2)
N7B Zn2B O3BB S3BB 155.7(2)
O3BX Zn2B O3BB S3BB -74.1(17)
O4BB Zn2B O3BB S3BB -145.3(5)
C6BX S3BX O3BX Zn2B -113.5(15)
C5BX S3BX O3BX Zn2B 142.7(16)
O10B Zn2B O3BX S3BX 65.5(13)
O7B Zn2B O3BX S3BX -32.2(12)
N5B Zn2B O3BX S3BX -124.2(13)
N7B Zn2B O3BX S3BX 156.8(12)
O3BB Zn2B O3BX S3BX 107(3)
O4BB Zn2B O3BX S3BX -107.5(10)
O3B Zn1B O1BB S1BB 26.0(2)
O4B Zn1B O1BB S1BB -73.0(2)
N2B Zn1B O1BB S1BB 115.6(2)
N3B Zn1B O1BB S1BB -164.0(2)
O2BX Zn1B O1BB S1BB -152.1(14)
O2BB Zn1B O1BB S1BB 179(33)
Zn1B O1BB S1BB C1BB 28.1(3)
Zn1B O1BB S1BB C2BB -75.9(2)
C8BB S4BB O4BB Zn2B 71.7(2)
C7BB S4BB O4BB Zn2B -32.7(3)
O10B Zn2B O4BB S4BB -21.8(2)
O7B Zn2B O4BB S4BB 76.4(2)
N5B Zn2B O4BB S4BB 167.9(2)
N7B Zn2B O4BB S4BB -111.6(2)
O3BX Zn2B O4BB S4BB 151.3(12)
O3BB Zn2B O4BB S4BB -170.8(5)
S1K' C2K S1K O1K -44.9(2)
S1K' C2K S1K C1K 66.7(2)
S1K' C1K S1K O1K 42.8(2)
S1K' C1K S1K C2K -70.8(2)
S1K C1K S1K' O1K' -43.6(3)
S1K C1K S1K' C2K 67.0(2)
S1K C2K S1K' O1K' 40.6(3)
S1K C2K S1K' C1K -71.2(2)
S1L' C1L S1L O1L -44.7(3)
S1L' C1L S1L C2L 65.3(3)
S1L' C2L S1L O1L 44.3(4)
S1L' C2L S1L C1L -68.9(3)
S1L C2L S1L' O1L' -42.8(6)
S1L C2L S1L' C1L 67.5(2)
S1L C1L S1L' O1L' 40.8(7)
S1L C1L S1L' C2L -71.3(3)
